data_7120257
loop_
_publ_author_name
'Minato, Takuo'
'Suzuki, Kosuke'
'Ohata, Yusuke'
'Yamaguchi, Kazuya'
'Mizuno, Noritaka'

_publ_section_title
;
 A modular synthesis approach to multinuclear heterometallic oxo clusters
 in polyoxometalates
;
_journal_name_full 'Chem. Commun.'
_journal_paper_doi 10.1039/C7CC04072E
_journal_year 2017
_chemical_formula_sum 'C132 Cl8 Cr Lu2 Mn4 N7 O78 Si2 W18'
_chemical_formula_weight 7202.17
_space_group_crystal_system triclinic
_space_group_IT_number 2
_space_group_name_Hall '-P 1'
_space_group_name_H-M_alt 'P -1'
_symmetry_space_group_name_Hall '-P 1'
_symmetry_space_group_name_H-M 'P -1'
_atom_sites_solution_hydrogens none
_audit_creation_method SHELXL-2014/6
_audit_update_record
;
2017-03-29 deposited with the CCDC.
2017-06-12 downloaded from the CCDC.
;
_cell_angle_alpha 87.3100(10)
_cell_angle_beta 78.6320(10)
_cell_angle_gamma 85.3220(10)
_cell_formula_units_Z 2
_cell_length_a 19.3682(2)
_cell_length_b 22.8418(3)
_cell_length_c 26.9735(4)
_cell_measurement_reflns_used 54614
_cell_measurement_temperature 123(2)
_cell_measurement_theta_max 29.593
_cell_measurement_theta_min 0.770
_cell_volume 11654.3(3)
_computing_cell_refinement HKL2000
_computing_data_collection 'Rigaku CrystalClear'
_computing_data_reduction HKL2000
_computing_structure_refinement 'SHELXL-2014/6 (Sheldrick, 2014)'
_computing_structure_solution 'SHELXS-97 (Sheldrick, 1990)'
_diffrn_ambient_temperature 123(2)
_diffrn_measured_fraction_theta_full 0.992
_diffrn_measured_fraction_theta_max 0.971
_diffrn_measurement_device_type CCD
_diffrn_radiation_type MoK\a
_diffrn_radiation_wavelength 0.71069
_diffrn_reflns_av_R_equivalents 0.103
_diffrn_reflns_av_unetI/netI 0.0447
_diffrn_reflns_Laue_measured_fraction_full 0.992
_diffrn_reflns_Laue_measured_fraction_max 0.971
_diffrn_reflns_number 63617
_diffrn_reflns_point_group_measured_fraction_full 0.992
_diffrn_reflns_point_group_measured_fraction_max 0.971
_diffrn_reflns_theta_full 25.240
_diffrn_reflns_theta_max 29.593
_diffrn_reflns_theta_min 0.770
_exptl_absorpt_coefficient_mu 10.099
_exptl_absorpt_correction_T_max 0.904
_exptl_absorpt_correction_T_min 0.395
_exptl_absorpt_correction_type empirical
_exptl_absorpt_process_details 'HKL2000 DENZO SCALEPACK'
_exptl_crystal_colour brown
_exptl_crystal_density_diffrn 2.052
_exptl_crystal_density_method 'not measured'
_exptl_crystal_description lod
_exptl_crystal_F_000 6454
_exptl_crystal_size_max 0.05
_exptl_crystal_size_mid 0.01
_exptl_crystal_size_min 0.01
_refine_diff_density_max 6.073
_refine_diff_density_min -2.829
_refine_diff_density_rms 0.616
_refine_ls_extinction_method none
_refine_ls_goodness_of_fit_ref 1.086
_refine_ls_hydrogen_treatment none
_refine_ls_matrix_type full
_refine_ls_number_parameters 1537
_refine_ls_number_reflns 63617
_refine_ls_number_restraints 86
_refine_ls_restrained_S_all 1.106
_refine_ls_R_factor_all 0.1234
_refine_ls_R_factor_gt 0.0787
_refine_ls_shift/su_max 0.002
_refine_ls_shift/su_mean 0.000
_refine_ls_structure_factor_coef Fsqd
_refine_ls_weighting_details 'w=1/[\s^2^(Fo^2^)+(0.1245P)^2^+190.8401P] where P=(Fo^2^+2Fc^2^)/3'
_refine_ls_weighting_scheme calc
_refine_ls_wR_factor_gt 0.2086
_refine_ls_wR_factor_ref 0.2579
_reflns_Friedel_coverage 0.000
_reflns_number_gt 43303
_reflns_number_total 63617
_reflns_threshold_expression 'I > 2\s(I)'
_cod_data_source_file c7cc04072e2.cif
_cod_data_source_block P-1
_cod_database_code 7120257
_shelx_space_group_comment
;
The symmetry employed for this shelxl refinement is uniquely defined
by the following loop, which should always be used as a source of
symmetry information in preference to the above space-group names.
They are only intended as comments.
;
_shelxl_version_number 2014/6
_platon_squeeze_void_probe_radius 1.20

loop_
_space_group_symop_operation_xyz
'x, y, z'
'-x, -y, -z'

loop_
_atom_site_label
_atom_site_type_symbol
_atom_site_fract_x
_atom_site_fract_y
_atom_site_fract_z
_atom_site_U_iso_or_equiv
_atom_site_adp_type
_atom_site_occupancy
_atom_site_site_symmetry_order
_atom_site_calc_flag
_atom_site_refinement_flags_posn
_atom_site_refinement_flags_adp
_atom_site_refinement_flags_occupancy
N1 N 0.2213(10) 0.1563(8) 0.1746(7) 0.086(5) Uiso 1 1 d . . .
C111 C 0.2518(12) 0.1419(10) 0.1188(9) 0.081(5) Uiso 1 1 d . . .
C112 C 0.2454(14) 0.0829(12) 0.1045(10) 0.100(7) Uiso 1 1 d . . .
C113 C 0.2679(14) 0.0763(12) 0.0477(11) 0.102(7) Uiso 1 1 d . . .
C114 C 0.281(2) 0.0143(17) 0.0301(15) 0.147(12) Uiso 1 1 d . . .
C121 C 0.1424(14) 0.1522(12) 0.1858(10) 0.099(7) Uiso 1 1 d . . .
C122 C 0.1094(18) 0.2066(15) 0.1638(13) 0.126(10) Uiso 1 1 d . . .
C123 C 0.0376(17) 0.1974(14) 0.1601(12) 0.118(9) Uiso 1 1 d . . .
C124 C 0.002(3) 0.248(3) 0.135(2) 0.24(2) Uiso 1 1 d . . .
C131 C 0.2475(13) 0.2199(11) 0.1833(10) 0.094(7) Uiso 1 1 d . . .
C132 C 0.213(2) 0.2463(17) 0.2357(15) 0.149(13) Uiso 1 1 d . . .
C133 C 0.267(3) 0.245(2) 0.2703(18) 0.187(18) Uiso 1 1 d D . .
C134 C 0.238(3) 0.275(2) 0.3212(18) 0.196(19) Uiso 1 1 d D . .
C141 C 0.2508(13) 0.1100(11) 0.2122(9) 0.091(6) Uiso 1 1 d . . .
C142 C 0.3310(14) 0.1040(12) 0.2047(10) 0.099(7) Uiso 1 1 d . . .
C143 C 0.3518(14) 0.0616(12) 0.2411(11) 0.103(7) Uiso 1 1 d . . .
C144 C 0.4359(18) 0.0487(15) 0.2334(13) 0.130(10) Uiso 1 1 d . . .
N2 N 0.2266(14) 0.4920(12) 0.3370(10) 0.122(8) Uiso 1 1 d . . .
C211 C 0.2790(17) 0.4404(14) 0.3406(12) 0.117(9) Uiso 1 1 d . . .
C212 C 0.3349(19) 0.4261(16) 0.2954(14) 0.130(10) Uiso 1 1 d . . .
C213 C 0.382(2) 0.3802(19) 0.3070(16) 0.157(14) Uiso 1 1 d . . .
C214 C 0.442(2) 0.3609(17) 0.2603(15) 0.148(13) Uiso 1 1 d . . .
C221 C 0.263(2) 0.5513(17) 0.3311(15) 0.141(12) Uiso 1 1 d . . .
C222 C 0.309(3) 0.568(2) 0.367(2) 0.200(19) Uiso 1 1 d . . .
C223 C 0.330(2) 0.636(2) 0.3486(17) 0.159(14) Uiso 1 1 d . . .
C224 C 0.377(4) 0.638(4) 0.372(3) 0.29(4) Uiso 1 1 d . . .
C231 C 0.1701(16) 0.4905(13) 0.3866(12) 0.111(8) Uiso 1 1 d . . .
C232 C 0.112(2) 0.5398(19) 0.3878(16) 0.160(14) Uiso 1 1 d . . .
C233 C 0.054(3) 0.535(3) 0.447(2) 0.22(2) Uiso 1 1 d . . .
C234 C -0.011(2) 0.579(2) 0.4475(17) 0.169(15) Uiso 1 1 d . . .
C241 C 0.193(2) 0.4944(16) 0.2901(15) 0.145(12) Uiso 1 1 d D . .
C242 C 0.159(3) 0.4351(18) 0.2911(18) 0.199(19) Uiso 1 1 d D . .
C243 C 0.124(3) 0.443(3) 0.234(2) 0.24(2) Uiso 1 1 d D . .
C244 C 0.074(5) 0.384(4) 0.264(4) 0.43(6) Uiso 1 1 d D . .
N3 N 0.8553(15) 0.3709(13) 0.0397(11) 0.132(9) Uiso 1 1 d . . .
C311 C 0.7731(16) 0.3718(14) 0.0636(12) 0.115(9) Uiso 1 1 d . . .
C312 C 0.7580(15) 0.3259(13) 0.1043(11) 0.107(8) Uiso 1 1 d . . .
C313 C 0.6792(16) 0.3305(14) 0.1239(12) 0.116(9) Uiso 1 1 d . . .
C314 C 0.652(2) 0.286(2) 0.1676(17) 0.169(15) Uiso 1 1 d . . .
C321 C 0.874(2) 0.4234(17) 0.0056(15) 0.144(12) Uiso 1 1 d . . .
C322 C 0.843(3) 0.417(2) -0.042(2) 0.21(2) Uiso 1 1 d . . .
C323 C 0.884(2) 0.4639(19) -0.0862(17) 0.156(13) Uiso 1 1 d . . .
C324 C 0.844(4) 0.463(4) -0.135(3) 0.32(4) Uiso 1 1 d . . .
C331 C 0.8795(14) 0.3070(12) 0.0149(10) 0.097(7) Uiso 1 1 d . . .
C332 C 0.954(2) 0.2978(17) -0.0172(15) 0.145(12) Uiso 1 1 d . . .
C333 C 0.962(3) 0.231(2) -0.042(2) 0.189(18) Uiso 1 1 d . . .
C334 C 0.963(4) 0.181(4) 0.004(3) 0.31(4) Uiso 1 1 d . . .
C341 C 0.907(2) 0.367(2) 0.0805(17) 0.169(15) Uiso 1 1 d . . .
C342 C 0.885(3) 0.429(2) 0.1183(19) 0.190(18) Uiso 1 1 d D . .
C343 C 0.930(3) 0.419(3) 0.160(2) 0.23(2) Uiso 1 1 d D . .
N4 N 0.7951(14) 0.2020(12) 0.8165(10) 0.125(8) Uiso 1 1 d . . .
C411 C 0.7163(17) 0.1960(14) 0.8347(12) 0.121(9) Uiso 1 1 d . . .
C412 C 0.663(2) 0.1463(19) 0.8263(17) 0.161(14) Uiso 1 1 d . . .
C413 C 0.666(3) 0.097(2) 0.8625(19) 0.180(17) Uiso 1 1 d . . .
C414 C 0.609(3) 0.064(2) 0.8548(18) 0.184(17) Uiso 1 1 d . . .
C421 C 0.800(2) 0.1914(17) 0.7576(15) 0.145(12) Uiso 1 1 d . . .
C422 C 0.753(2) 0.243(2) 0.7282(17) 0.180(17) Uiso 1 1 d D . .
C423 C 0.760(3) 0.214(2) 0.6760(19) 0.21(2) Uiso 1 1 d D . .
C424 C 0.828(3) 0.246(3) 0.655(3) 0.29(3) Uiso 1 1 d D . .
C431 C 0.8170(16) 0.2558(13) 0.8293(11) 0.107(8) Uiso 1 1 d . . .
C432 C 0.885(2) 0.260(2) 0.8154(17) 0.166(15) Uiso 1 1 d . . .
C433 C 0.916(3) 0.319(3) 0.826(2) 0.21(2) Uiso 1 1 d . . .
C441 C 0.8335(15) 0.1416(13) 0.8303(11) 0.108(8) Uiso 1 1 d . . .
C442 C 0.8373(16) 0.1370(14) 0.8871(12) 0.120(9) Uiso 1 1 d D . .
C443 C 0.877(3) 0.0751(18) 0.893(2) 0.21(2) Uiso 1 1 d D . .
C444 C 0.945(3) 0.088(2) 0.8846(19) 0.185(17) Uiso 1 1 d . . .
N5 N 0.364(4) 0.047(3) 0.441(3) 0.299(6) Uiso 1 1 d D U .
C511 C 0.356(4) 0.010(4) 0.393(3) 0.299(6) Uiso 1 1 d . U .
C512 C 0.397(4) -0.036(4) 0.373(3) 0.298(6) Uiso 1 1 d . U .
C513 C 0.362(4) -0.076(3) 0.333(3) 0.298(6) Uiso 1 1 d D U .
C514 C 0.424(4) -0.120(3) 0.313(3) 0.299(6) Uiso 1 1 d D U .
C521 C 0.381(4) 0.001(3) 0.480(3) 0.299(6) Uiso 1 1 d D U .
C522 C 0.376(4) -0.051(3) 0.521(3) 0.299(6) Uiso 1 1 d D U .
C523 C 0.374(4) -0.103(3) 0.561(3) 0.299(6) Uiso 1 1 d D U .
C524 C 0.412(4) -0.163(3) 0.543(3) 0.299(6) Uiso 1 1 d D U .
C531 C 0.308(4) 0.096(3) 0.453(3) 0.299(6) Uiso 1 1 d D U .
C532 C 0.263(4) 0.150(3) 0.480(3) 0.299(6) Uiso 1 1 d D U .
C533 C 0.221(4) 0.211(3) 0.481(3) 0.299(6) Uiso 1 1 d D U .
C534 C 0.159(4) 0.258(3) 0.497(3) 0.300(6) Uiso 1 1 d D U .
C541 C 0.430(4) 0.091(4) 0.397(3) 0.299(6) Uiso 1 1 d . U .
C542 C 0.411(4) 0.143(4) 0.366(3) 0.299(6) Uiso 1 1 d D U .
C543 C 0.474(4) 0.172(3) 0.332(3) 0.299(6) Uiso 1 1 d D U .
C544 C 0.545(4) 0.154(3) 0.350(3) 0.300(6) Uiso 1 1 d D U .
N6 N 0.791(3) 0.004(3) 0.182(2) 0.249(6) Uiso 1 1 d . U .
C611 C 0.818(3) -0.008(3) 0.125(3) 0.249(6) Uiso 1 1 d D U .
C612 C 0.892(3) -0.028(3) 0.092(2) 0.250(6) Uiso 1 1 d D U .
C613 C 0.900(3) -0.047(3) 0.027(2) 0.250(6) Uiso 1 1 d D U .
C621 C 0.824(4) 0.058(3) 0.185(3) 0.249(6) Uiso 1 1 d . U .
C622 C 0.787(4) 0.120(3) 0.165(3) 0.249(6) Uiso 1 1 d . U .
C623 C 0.842(4) 0.161(3) 0.144(3) 0.249(6) Uiso 1 1 d . U .
C624 C 0.828(3) 0.190(3) 0.200(3) 0.248(6) Uiso 1 1 d . U .
C631 C 0.708(4) 0.009(3) 0.197(3) 0.249(6) Uiso 1 1 d . U .
C632 C 0.694(3) 0.004(3) 0.257(3) 0.249(6) Uiso 1 1 d D U .
C633 C 0.620(3) 0.036(3) 0.262(3) 0.249(6) Uiso 1 1 d D U .
C641 C 0.821(3) -0.054(3) 0.210(3) 0.249(6) Uiso 1 1 d D U .
C642 C 0.792(3) -0.116(3) 0.224(2) 0.250(6) Uiso 1 1 d D U .
C643 C 0.855(3) -0.160(3) 0.205(2) 0.250(6) Uiso 1 1 d D U .
N7 N 0.665(5) 0.549(4) 0.318(3) 0.378(7) Uiso 1 1 d D U .
C711 C 0.611(6) 0.548(5) 0.365(3) 0.378(7) Uiso 1 1 d D U .
C712 C 0.549(6) 0.504(5) 0.363(3) 0.378(7) Uiso 1 1 d D U .
C713 C 0.511(5) 0.496(4) 0.418(4) 0.378(7) Uiso 1 1 d D U .
C721 C 0.678(6) 0.524(5) 0.268(3) 0.378(7) Uiso 1 1 d D U .
C722 C 0.655(6) 0.468(4) 0.298(4) 0.378(7) Uiso 1 1 d D U .
C723 C 0.662(5) 0.424(4) 0.256(4) 0.378(7) Uiso 1 1 d D U .
C731 C 0.741(5) 0.553(5) 0.318(4) 0.378(7) Uiso 1 1 d D U .
C732 C 0.789(5) 0.588(5) 0.276(4) 0.378(7) Uiso 1 1 d D U .
C733 C 0.771(6) 0.614(4) 0.226(4) 0.378(7) Uiso 1 1 d D U .
C741 C 0.612(5) 0.584(5) 0.295(4) 0.378(7) Uiso 1 1 d D U .
C742 C 0.664(5) 0.630(5) 0.271(4) 0.378(7) Uiso 1 1 d D U .
C743 C 0.627(5) 0.691(4) 0.282(4) 0.378(7) Uiso 1 1 d D U .
C744 C 0.560(5) 0.687(4) 0.324(4) 0.378(7) Uiso 1 1 d D U .
O1 O 0.8980(5) 0.0222(4) 0.5072(4) 0.046(2) Uani 1 1 d . . .
O2 O 1.0132(5) 0.0847(4) 0.4951(4) 0.0425(19) Uani 1 1 d . . .
O3 O 1.0931(5) 0.1519(4) 0.4216(4) 0.053(2) Uani 1 1 d . . .
O4 O 0.9717(6) 0.1969(4) 0.3895(4) 0.054(2) Uani 1 1 d . . .
O5 O 0.7999(5) 0.1013(5) 0.4075(4) 0.053(2) Uani 1 1 d . . .
O6 O 0.8001(5) -0.0089(5) 0.4536(4) 0.053(2) Uani 1 1 d . . .
O7 O 0.9926(6) -0.1917(5) 0.4613(4) 0.061(3) Uani 1 1 d . . .
O8 O 1.2262(5) -0.0646(5) 0.4369(4) 0.055(2) Uani 1 1 d . . .
O9 O 1.2215(6) 0.1346(5) 0.3561(4) 0.064(3) Uani 1 1 d . . .
O10 O 0.9881(7) 0.2280(5) 0.2864(4) 0.063(3) Uani 1 1 d . . .
O11 O 0.7728(6) 0.1093(6) 0.3084(4) 0.067(3) Uani 1 1 d . . .
O12 O 0.7790(6) -0.1067(5) 0.4030(5) 0.068(3) Uani 1 1 d . . .
O13 O 1.1002(5) -0.1138(4) 0.4348(4) 0.048(2) Uani 1 1 d . . .
O14 O 1.1518(5) 0.0394(4) 0.4077(3) 0.044(2) Uani 1 1 d . . .
O15 O 1.0955(6) 0.1646(5) 0.3223(4) 0.062(3) Uani 1 1 d . . .
O16 O 0.8981(5) 0.1423(5) 0.3380(4) 0.053(2) Uani 1 1 d . . .
O17 O 0.8005(6) 0.0039(5) 0.3542(4) 0.059(3) Uani 1 1 d . . .
O18 O 0.9080(5) -0.0933(4) 0.4330(4) 0.048(2) Uani 1 1 d . . .
O19 O 1.0215(4) -0.0168(4) 0.4255(3) 0.0376(17) Uani 1 1 d . . .
O20 O 1.0211(5) 0.0873(4) 0.3769(3) 0.0427(19) Uani 1 1 d . . .
O21 O 0.9093(5) 0.0242(4) 0.3894(4) 0.045(2) Uani 1 1 d . . .
O22 O 1.0255(5) -0.0075(4) 0.3250(3) 0.043(2) Uani 1 1 d . . .
O23 O 1.0193(5) -0.1250(4) 0.3676(4) 0.046(2) Uani 1 1 d . . .
O24 O 1.1558(5) -0.0510(4) 0.3534(4) 0.048(2) Uani 1 1 d . . .
O25 O 1.1496(5) 0.0544(5) 0.3121(4) 0.055(2) Uani 1 1 d . . .
O26 O 1.0130(6) 0.1081(5) 0.2735(4) 0.056(3) Uani 1 1 d . . .
O27 O 0.9040(6) 0.0481(5) 0.2854(4) 0.056(2) Uani 1 1 d . . .
O28 O 0.9070(5) -0.0795(5) 0.3385(4) 0.052(2) Uani 1 1 d . . .
O29 O 1.0997(6) -0.0916(5) 0.2794(4) 0.054(2) Uani 1 1 d . . .
O30 O 1.0976(6) 0.0156(5) 0.2350(4) 0.058(3) Uani 1 1 d . . .
O31 O 0.9828(6) -0.0476(5) 0.2473(4) 0.059(3) Uani 1 1 d . . .
O32 O 0.9911(7) -0.1652(5) 0.2770(5) 0.068(3) Uani 1 1 d . . .
O33 O 1.2263(6) -0.0389(6) 0.2521(4) 0.063(3) Uani 1 1 d . . .
O34 O 0.9866(7) 0.0565(5) 0.1868(4) 0.067(3) Uani 1 1 d . . .
O35 O 0.8954(5) 0.1297(4) 0.4571(4) 0.052(2) Uani 1 1 d . . .
O36 O 0.8697(7) 0.2618(5) 0.4636(5) 0.072(3) Uani 1 1 d . . .
O37 O 0.7525(8) 0.1938(6) 0.4773(4) 0.076(4) Uani 1 1 d . . .
O38 O 0.8626(8) 0.2799(6) 0.3624(6) 0.083(4) Uani 1 1 d . . .
O39 O 0.7453(7) 0.2154(6) 0.3773(5) 0.081(4) Uani 1 1 d . . .
O40 O 1.5991(5) 0.5206(4) -0.0130(4) 0.045(2) Uani 1 1 d . . .
O41 O 1.4792(5) 0.5716(4) -0.0386(3) 0.045(2) Uani 1 1 d . . .
O42 O 1.3109(6) 0.4634(5) -0.0500(5) 0.062(3) Uani 1 1 d . . .
O43 O 1.3252(6) 0.3437(5) -0.0332(4) 0.059(3) Uani 1 1 d . . .
O44 O 1.5056(5) 0.2658(4) 0.0044(4) 0.047(2) Uani 1 1 d . . .
O45 O 1.6143(5) 0.3320(4) 0.0149(4) 0.048(2) Uani 1 1 d . . .
O46 O 1.7248(6) 0.5299(5) -0.0766(4) 0.061(3) Uani 1 1 d . . .
O47 O 1.4858(6) 0.6328(5) -0.1294(4) 0.054(2) Uani 1 1 d . . .
O48 O 1.2877(7) 0.5109(5) -0.1420(5) 0.069(3) Uani 1 1 d . . .
O49 O 1.3142(7) 0.2727(5) -0.1136(6) 0.074(3) Uani 1 1 d . . .
O50 O 1.5371(6) 0.1762(4) -0.0646(4) 0.060(3) Uani 1 1 d . . .
O51 O 1.7473(5) 0.3125(5) -0.0432(4) 0.058(3) Uani 1 1 d . . .
O52 O 1.6000(5) 0.5594(4) -0.1085(4) 0.050(2) Uani 1 1 d . . .
O53 O 1.4118(5) 0.5285(4) -0.1058(4) 0.046(2) Uani 1 1 d . . .
O54 O 1.3247(6) 0.3925(5) -0.1281(5) 0.064(3) Uani 1 1 d . . .
O55 O 1.4349(6) 0.2724(5) -0.0673(4) 0.057(3) Uani 1 1 d . . .
O56 O 1.6310(5) 0.2595(4) -0.0625(4) 0.051(2) Uani 1 1 d . . .
O57 O 1.6659(5) 0.4197(4) -0.0512(4) 0.051(2) Uani 1 1 d . . .
O58 O 1.5312(5) 0.4692(4) -0.0705(3) 0.043(2) Uani 1 1 d . . .
O59 O 1.4292(5) 0.4034(4) -0.0832(4) 0.048(2) Uani 1 1 d . . .
O60 O 1.5465(5) 0.3530(4) -0.0590(3) 0.045(2) Uani 1 1 d . . .
O61 O 1.5490(6) 0.3985(4) -0.1503(4) 0.052(2) Uani 1 1 d . . .
O62 O 1.6694(6) 0.4615(4) -0.1426(4) 0.054(2) Uani 1 1 d . . .
O63 O 1.5284(6) 0.5222(5) -0.1732(4) 0.054(2) Uani 1 1 d . . .
O64 O 1.4254(6) 0.4574(5) -0.1793(4) 0.057(3) Uani 1 1 d . . .
O65 O 1.4394(7) 0.3188(5) -0.1597(4) 0.061(3) Uani 1 1 d . . .
O66 O 1.5537(6) 0.2694(4) -0.1349(4) 0.052(2) Uani 1 1 d . . .
O67 O 1.6777(5) 0.3482(5) -0.1249(4) 0.053(2) Uani 1 1 d . . .
O68 O 1.6223(7) 0.4438(5) -0.2273(4) 0.062(3) Uani 1 1 d . . .
O69 O 1.5161(7) 0.3774(5) -0.2364(4) 0.063(3) Uani 1 1 d . . .
O70 O 1.6339(6) 0.3276(5) -0.2111(4) 0.060(3) Uani 1 1 d . . .
O71 O 1.7529(6) 0.3909(5) -0.2172(4) 0.062(3) Uani 1 1 d . . .
O72 O 1.5094(7) 0.4939(5) -0.2706(4) 0.066(3) Uani 1 1 d . . .
O73 O 1.5378(8) 0.2558(6) -0.2348(5) 0.080(4) Uani 1 1 d . . .
O74 O 1.4143(5) 0.3568(4) 0.0259(4) 0.049(2) Uani 1 1 d . . .
O75 O 1.2771(6) 0.3044(6) 0.0704(5) 0.077(4) Uani 1 1 d . . .
O76 O 1.2891(7) 0.2232(6) -0.0042(6) 0.079(4) Uani 1 1 d . . .
O77 O 1.4011(6) 0.2486(5) 0.0964(4) 0.063(3) Uani 1 1 d . . .
O78 O 1.4091(6) 0.1719(5) 0.0201(5) 0.063(3) Uani 1 1 d . . .
Cr1 Cr 1.0000 0.0000 0.5000 0.0372(6) Uani 1 2 d S . P
Cr2 Cr 1.5000 0.5000 0.0000 0.0419(6) Uani 1 2 d S . P
Mn11 Mn 0.99294(11) 0.14023(9) 0.44219(8) 0.0466(5) Uani 1 1 d . . .
Mn12 Mn 0.84861(11) 0.06154(9) 0.45796(8) 0.0454(4) Uani 1 1 d . . .
Mn21 Mn 1.36285(12) 0.41092(9) -0.00974(9) 0.0490(5) Uani 1 1 d . . .
Mn22 Mn 1.51238(11) 0.34664(9) 0.02232(8) 0.0444(4) Uani 1 1 d . . .
Si1 Si 0.99490(18) 0.02141(15) 0.37881(13) 0.0386(7) Uani 1 1 d . . .
Si2 Si 1.5138(2) 0.40549(16) -0.09108(14) 0.0429(8) Uani 1 1 d . . .
W1 W 1.00081(3) -0.11966(2) 0.43917(2) 0.04520(12) Uani 1 1 d . . .
W2 W 1.14465(3) -0.04173(3) 0.42389(2) 0.04442(12) Uani 1 1 d . . .
W3 W 1.13813(3) 0.10966(3) 0.36753(2) 0.04990(14) Uani 1 1 d . . .
W4 W 0.99632(4) 0.16676(3) 0.32314(2) 0.05239(14) Uani 1 1 d . . .
W5 W 0.83563(3) 0.07812(3) 0.34052(2) 0.05246(14) Uani 1 1 d . . .
W6 W 0.83823(3) -0.05350(3) 0.39944(3) 0.05229(14) Uani 1 1 d . . .
W7 W 0.99888(3) -0.09917(3) 0.30301(2) 0.05041(14) Uani 1 1 d . . .
W8 W 1.14337(3) -0.02084(3) 0.28792(2) 0.04895(13) Uani 1 1 d . . .
W9 W 0.99820(4) 0.03517(3) 0.24682(2) 0.05377(15) Uani 1 1 d . . .
W10 W 1.64991(3) 0.49605(2) -0.07833(2) 0.04679(13) Uani 1 1 d . . .
W11 W 1.50087(3) 0.56036(2) -0.11130(2) 0.04641(13) Uani 1 1 d . . .
W12 W 1.35197(3) 0.46999(3) -0.11682(3) 0.05546(15) Uani 1 1 d . . .
W13 W 1.36810(4) 0.32356(3) -0.10116(3) 0.05594(15) Uani 1 1 d . . .
W14 W 1.53505(3) 0.25092(2) -0.06445(2) 0.04855(13) Uani 1 1 d . . .
W15 W 1.66268(3) 0.33531(2) -0.05029(2) 0.04600(13) Uani 1 1 d . . .
W16 W 1.66856(3) 0.39442(3) -0.18264(2) 0.05302(15) Uani 1 1 d . . .
W17 W 1.51896(4) 0.45765(3) -0.21517(2) 0.05615(16) Uani 1 1 d . . .
W18 W 1.53737(4) 0.31137(3) -0.19514(2) 0.05865(16) Uani 1 1 d . . .
Lu1 Lu 0.84264(4) 0.19824(3) 0.41157(3) 0.05505(16) Uani 1 1 d . . .
Lu2 Lu 1.37620(3) 0.26790(3) 0.01917(3) 0.05332(15) Uani 1 1 d . . .
C101 C 0.8894(16) 0.3186(13) 0.5320(12) 0.114(9) Uiso 1 1 d . . .
C102 C 0.8442(14) 0.2750(12) 0.5104(10) 0.096(7) Uiso 1 1 d . . .
C103 C 0.7785(15) 0.2527(13) 0.5403(11) 0.108(8) Uiso 1 1 d . . .
C104 C 0.7391(12) 0.2156(10) 0.5213(9) 0.081(5) Uiso 1 1 d . . .
C105 C 0.6731(15) 0.1971(12) 0.5561(11) 0.104(8) Uiso 1 1 d . . .
C106 C 0.8791(18) 0.3493(15) 0.2923(13) 0.132(11) Uiso 1 1 d . . .
C107 C 0.8380(14) 0.3004(12) 0.3238(11) 0.101(7) Uiso 1 1 d . . .
C108 C 0.7742(15) 0.2808(12) 0.3100(11) 0.103(7) Uiso 1 1 d . . .
C109 C 0.7330(13) 0.2413(11) 0.3363(10) 0.094(7) Uiso 1 1 d . . .
C110 C 0.6674(15) 0.2310(13) 0.3192(11) 0.107(8) Uiso 1 1 d . . .
C201 C 1.1640(14) 0.3546(12) 0.0986(10) 0.100(7) Uiso 1 1 d . . .
C202 C 1.2120(12) 0.3097(10) 0.0643(8) 0.079(5) Uiso 1 1 d . . .
C203 C 1.1834(13) 0.2781(11) 0.0308(9) 0.090(6) Uiso 1 1 d . . .
C204 C 1.2242(12) 0.2370(10) -0.0006(9) 0.084(6) Uiso 1 1 d . . .
C205 C 1.1869(16) 0.2035(14) -0.0359(12) 0.116(9) Uiso 1 1 d . . .
C206 C 1.4652(11) 0.2263(9) 0.1604(8) 0.075(5) Uiso 1 1 d . . .
C207 C 1.4411(9) 0.2116(8) 0.1127(7) 0.061(4) Uiso 1 1 d . . .
C208 C 1.4636(10) 0.1554(8) 0.0901(7) 0.068(4) Uiso 1 1 d . . .
C209 C 1.4464(11) 0.1398(9) 0.0455(8) 0.073(5) Uiso 1 1 d . . .
C210 C 1.4727(11) 0.0801(9) 0.0250(8) 0.078(5) Uiso 1 1 d . . .
C11 C 0.3963(16) 0.1375(14) 0.8964(12) 0.114(9) Uiso 1 1 d . . .
C12 C 0.4315(19) 0.1534(15) 0.8488(14) 0.132(11) Uiso 1 1 d . . .
Cl11 Cl 0.3743(9) 0.0649(7) 0.9021(6) 0.224(6) Uiso 1 1 d . . .
Cl12 Cl 0.3860(17) 0.1396(14) 0.8002(13) 0.417(16) Uiso 1 1 d . . .
C21 C 1.021(2) 0.3240(19) 0.3867(17) 0.162(14) Uiso 1 1 d . . .
C22 C 1.049(2) 0.3008(19) 0.4298(16) 0.159(14) Uiso 1 1 d . . .
Cl21 Cl 0.9890(8) 0.3999(7) 0.3982(6) 0.204(5) Uiso 1 1 d . . .
Cl22 Cl 1.1278(9) 0.3408(8) 0.4312(7) 0.232(6) Uiso 1 1 d . . .
C31 C 0.642(2) 0.1726(18) 0.0435(16) 0.154(13) Uiso 1 1 d . . .
C32 C 0.697(3) 0.169(2) 0.008(2) 0.186(18) Uiso 1 1 d . . .
Cl31 Cl 0.6431(7) 0.1000(6) 0.0848(6) 0.200(5) Uiso 1 1 d . . .
Cl32 Cl 0.7868(5) 0.1625(4) 0.0240(3) 0.125(2) Uiso 1 1 d . . .
C41 C 1.057(5) 0.287(4) 0.604(3) 0.42(6) Uiso 1 1 d D . .
C42 C 1.096(3) 0.244(3) 0.637(3) 0.27(3) Uiso 1 1 d D . .
Cl41 Cl 0.982(4) 0.305(3) 0.651(3) 0.75(4) Uiso 1 1 d D . .
Cl42 Cl 1.180(3) 0.267(2) 0.6413(17) 0.56(3) Uiso 1 1 d D . .

loop_
_atom_site_aniso_label
_atom_site_aniso_U_11
_atom_site_aniso_U_22
_atom_site_aniso_U_33
_atom_site_aniso_U_23
_atom_site_aniso_U_13
_atom_site_aniso_U_12
O1 0.040(5) 0.048(5) 0.048(5) 0.002(4) -0.006(4) 0.000(4)
O2 0.041(5) 0.034(4) 0.049(5) 0.002(4) -0.002(4) -0.001(4)
O3 0.056(6) 0.046(5) 0.051(6) -0.007(4) 0.004(4) -0.009(4)
O4 0.064(6) 0.041(5) 0.049(5) 0.006(4) 0.006(5) -0.003(4)
O5 0.051(5) 0.058(6) 0.052(6) -0.001(5) -0.019(5) 0.007(5)
O6 0.038(5) 0.055(6) 0.065(6) 0.002(5) -0.007(4) -0.009(4)
O7 0.073(7) 0.045(5) 0.059(6) -0.003(5) 0.000(5) 0.001(5)
O8 0.034(5) 0.063(6) 0.065(7) -0.005(5) -0.004(4) 0.002(4)
O9 0.051(6) 0.065(7) 0.065(7) 0.000(5) 0.018(5) -0.016(5)
O10 0.083(8) 0.048(6) 0.054(6) 0.016(5) -0.006(6) -0.004(5)
O11 0.068(7) 0.081(8) 0.058(6) 0.006(6) -0.034(6) 0.011(6)
O12 0.061(7) 0.063(7) 0.080(8) 0.001(6) -0.008(6) -0.026(6)
O13 0.044(5) 0.044(5) 0.051(5) -0.001(4) 0.000(4) 0.008(4)
O14 0.041(5) 0.051(5) 0.037(4) 0.000(4) 0.000(4) -0.003(4)
O15 0.077(7) 0.049(6) 0.051(6) 0.008(5) 0.006(5) -0.007(5)
O16 0.047(5) 0.052(6) 0.057(6) -0.001(5) -0.010(4) 0.009(4)
O17 0.052(6) 0.063(7) 0.065(7) 0.006(5) -0.019(5) -0.004(5)
O18 0.045(5) 0.048(5) 0.050(5) 0.000(4) -0.005(4) -0.010(4)
O19 0.038(4) 0.035(4) 0.037(4) 0.000(3) -0.003(3) 0.001(3)
O20 0.053(5) 0.037(4) 0.037(4) 0.001(3) -0.003(4) -0.009(4)
O21 0.042(5) 0.041(5) 0.047(5) -0.005(4) -0.005(4) 0.011(4)
O22 0.045(5) 0.050(5) 0.031(4) -0.007(4) 0.001(4) 0.002(4)
O23 0.049(5) 0.036(4) 0.052(5) -0.005(4) -0.005(4) -0.002(4)
O24 0.039(5) 0.044(5) 0.055(6) -0.004(4) 0.001(4) 0.002(4)
O25 0.043(5) 0.056(6) 0.056(6) -0.006(5) 0.012(4) -0.003(4)
O26 0.064(6) 0.067(7) 0.033(5) 0.001(4) 0.002(4) 0.001(5)
O27 0.056(6) 0.064(6) 0.049(6) -0.002(5) -0.016(5) 0.003(5)
O28 0.049(5) 0.061(6) 0.044(5) -0.010(4) -0.006(4) -0.001(5)
O29 0.063(6) 0.050(6) 0.043(5) -0.012(4) 0.001(4) 0.006(5)
O30 0.068(7) 0.060(6) 0.040(5) -0.002(5) 0.002(5) 0.000(5)
O31 0.057(6) 0.077(7) 0.041(5) -0.005(5) -0.005(5) -0.001(5)
O32 0.070(7) 0.063(7) 0.067(7) -0.012(6) -0.006(6) -0.004(6)
O33 0.052(6) 0.085(8) 0.046(6) -0.006(5) 0.008(5) -0.007(6)
O34 0.091(9) 0.065(7) 0.041(5) -0.006(5) -0.011(5) 0.005(6)
O35 0.054(6) 0.042(5) 0.055(6) 0.004(4) -0.006(5) 0.004(4)
O36 0.093(9) 0.056(7) 0.060(7) -0.011(5) -0.001(6) 0.005(6)
O37 0.095(9) 0.081(9) 0.046(6) -0.002(6) -0.003(6) 0.011(7)
O38 0.095(10) 0.062(7) 0.085(9) 0.022(7) -0.017(8) 0.026(7)
O39 0.086(9) 0.086(9) 0.073(8) -0.005(7) -0.035(7) 0.036(7)
O40 0.046(5) 0.039(5) 0.045(5) 0.003(4) 0.001(4) 0.000(4)
O41 0.045(5) 0.037(4) 0.044(5) -0.003(4) 0.008(4) 0.010(4)
O42 0.054(6) 0.044(6) 0.085(8) 0.004(5) -0.006(6) -0.002(5)
O43 0.051(6) 0.054(6) 0.068(7) 0.007(5) -0.004(5) -0.002(5)
O44 0.044(5) 0.038(5) 0.054(5) 0.006(4) -0.001(4) 0.007(4)
O45 0.057(6) 0.037(5) 0.046(5) 0.001(4) -0.006(4) 0.007(4)
O46 0.050(6) 0.065(7) 0.061(7) 0.001(5) 0.001(5) 0.001(5)
O47 0.058(6) 0.052(6) 0.049(5) 0.000(4) -0.003(5) 0.002(5)
O48 0.074(8) 0.068(7) 0.069(7) 0.012(6) -0.031(6) 0.006(6)
O49 0.074(8) 0.054(7) 0.102(10) -0.005(6) -0.033(7) -0.012(6)
O50 0.077(7) 0.041(5) 0.056(6) 0.002(4) -0.006(5) 0.012(5)
O51 0.041(5) 0.055(6) 0.070(7) 0.001(5) 0.002(5) 0.011(4)
O52 0.052(5) 0.048(5) 0.042(5) 0.007(4) 0.003(4) 0.002(4)
O53 0.043(5) 0.038(5) 0.051(5) 0.004(4) 0.001(4) -0.004(4)
O54 0.068(7) 0.058(7) 0.067(7) 0.003(5) -0.020(6) 0.002(5)
O55 0.063(6) 0.047(5) 0.062(6) -0.001(5) -0.021(5) 0.007(5)
O56 0.046(5) 0.040(5) 0.060(6) -0.001(4) -0.002(4) 0.012(4)
O57 0.053(6) 0.049(5) 0.045(5) 0.002(4) 0.003(4) 0.005(4)
O58 0.053(5) 0.029(4) 0.043(5) -0.003(3) -0.002(4) 0.004(4)
O59 0.049(5) 0.039(5) 0.052(5) 0.003(4) -0.006(4) 0.004(4)
O60 0.047(5) 0.036(4) 0.044(5) 0.001(4) 0.002(4) 0.009(4)
O61 0.061(6) 0.050(5) 0.039(5) 0.002(4) 0.002(4) 0.005(5)
O62 0.060(6) 0.046(5) 0.047(5) -0.002(4) 0.011(4) 0.006(5)
O63 0.062(6) 0.051(6) 0.041(5) 0.002(4) 0.003(4) 0.003(5)
O64 0.069(7) 0.052(6) 0.049(6) -0.001(4) -0.015(5) 0.015(5)
O65 0.082(8) 0.049(6) 0.053(6) -0.002(5) -0.019(6) 0.003(5)
O66 0.060(6) 0.045(5) 0.050(6) -0.011(4) -0.007(5) 0.007(4)
O67 0.057(6) 0.051(6) 0.042(5) -0.005(4) 0.008(4) 0.007(5)
O68 0.080(8) 0.057(6) 0.042(5) -0.003(5) 0.003(5) 0.002(6)
O69 0.090(8) 0.054(6) 0.041(5) -0.011(5) -0.005(5) 0.005(6)
O70 0.076(7) 0.052(6) 0.042(5) -0.003(4) 0.003(5) 0.010(5)
O71 0.068(7) 0.065(7) 0.043(5) -0.001(5) 0.012(5) -0.003(5)
O72 0.090(9) 0.054(6) 0.050(6) 0.007(5) -0.014(6) 0.009(6)
O73 0.107(11) 0.074(8) 0.059(7) -0.012(6) -0.022(7) 0.011(7)
O74 0.047(5) 0.041(5) 0.055(6) -0.002(4) -0.007(4) 0.002(4)
O75 0.047(6) 0.075(8) 0.095(10) 0.014(7) 0.008(6) 0.010(6)
O76 0.067(8) 0.059(7) 0.112(11) 0.021(7) -0.024(7) -0.015(6)
O77 0.059(6) 0.066(7) 0.053(6) 0.013(5) 0.008(5) -0.001(5)
O78 0.054(6) 0.048(6) 0.082(8) 0.002(5) -0.010(6) 0.011(5)
Cr1 0.0326(13) 0.0404(14) 0.0344(13) 0.0019(11) 0.0004(10) 0.0037(11)
Cr2 0.0427(15) 0.0370(14) 0.0401(14) -0.0032(11) 0.0027(12) 0.0070(12)
Mn11 0.0482(11) 0.0409(10) 0.0472(11) 0.0025(8) -0.0029(9) 0.0004(9)
Mn12 0.0376(10) 0.0475(11) 0.0490(11) 0.0004(9) -0.0068(8) 0.0041(8)
Mn21 0.0465(11) 0.0413(10) 0.0560(12) 0.0026(9) -0.0043(9) 0.0007(9)
Mn22 0.0439(10) 0.0376(10) 0.0462(11) -0.0019(8) 0.0025(8) 0.0024(8)
Si1 0.0361(16) 0.0397(17) 0.0388(17) -0.0014(13) -0.0058(13) 0.0010(13)
Si2 0.0440(19) 0.0415(18) 0.0396(18) -0.0002(14) -0.0022(14) 0.0029(15)
W1 0.0480(3) 0.0371(3) 0.0472(3) -0.0022(2) -0.0022(2) 0.0004(2)
W2 0.0335(2) 0.0513(3) 0.0442(3) -0.0024(2) -0.0004(2) 0.0054(2)
W3 0.0461(3) 0.0495(3) 0.0502(3) -0.0001(2) 0.0028(2) -0.0113(2)
W4 0.0648(4) 0.0434(3) 0.0447(3) 0.0059(2) -0.0034(3) -0.0003(3)
W5 0.0484(3) 0.0600(4) 0.0495(3) -0.0024(3) -0.0155(2) 0.0083(3)
W6 0.0398(3) 0.0544(3) 0.0621(4) -0.0044(3) -0.0065(2) -0.0069(2)
W7 0.0547(3) 0.0487(3) 0.0470(3) -0.0109(2) -0.0070(2) -0.0003(2)
W8 0.0458(3) 0.0542(3) 0.0408(3) -0.0049(2) 0.0050(2) 0.0008(2)
W9 0.0627(4) 0.0578(3) 0.0388(3) -0.0018(2) -0.0078(2) 0.0027(3)
W10 0.0424(3) 0.0428(3) 0.0480(3) -0.0014(2) 0.0065(2) 0.0024(2)
W11 0.0520(3) 0.0385(3) 0.0422(3) 0.0028(2) 0.0023(2) 0.0056(2)
W12 0.0520(3) 0.0496(3) 0.0635(4) 0.0059(3) -0.0136(3) 0.0054(3)
W13 0.0575(4) 0.0477(3) 0.0645(4) 0.0001(3) -0.0173(3) -0.0024(3)
W14 0.0554(3) 0.0368(3) 0.0494(3) -0.0029(2) -0.0037(2) 0.0055(2)
W15 0.0442(3) 0.0434(3) 0.0447(3) -0.0007(2) 0.0005(2) 0.0080(2)
W16 0.0584(3) 0.0493(3) 0.0412(3) -0.0017(2) 0.0091(2) 0.0105(3)
W17 0.0735(4) 0.0511(3) 0.0402(3) 0.0007(2) -0.0081(3) 0.0081(3)
W18 0.0794(4) 0.0485(3) 0.0453(3) -0.0074(2) -0.0083(3) 0.0058(3)
Lu1 0.0612(4) 0.0481(3) 0.0521(3) -0.0002(3) -0.0099(3) 0.0149(3)
Lu2 0.0497(3) 0.0434(3) 0.0624(4) 0.0061(3) -0.0021(3) -0.0033(3)

loop_
_atom_type_symbol
_atom_type_description
_atom_type_scat_dispersion_real
_atom_type_scat_dispersion_imag
_atom_type_scat_source
C C 0.0033 0.0016 'International Tables Vol C Tables 4.2.6.8 and 6.1.1.4'
N N 0.0061 0.0033 'International Tables Vol C Tables 4.2.6.8 and 6.1.1.4'
O O 0.0106 0.0060 'International Tables Vol C Tables 4.2.6.8 and 6.1.1.4'
Cr Cr 0.3209 0.6236 'International Tables Vol C Tables 4.2.6.8 and 6.1.1.4'
Mn Mn 0.3368 0.7283 'International Tables Vol C Tables 4.2.6.8 and 6.1.1.4'
Si Si 0.0817 0.0704 'International Tables Vol C Tables 4.2.6.8 and 6.1.1.4'
W W -0.8490 6.8722 'International Tables Vol C Tables 4.2.6.8 and 6.1.1.4'
Lu Lu -0.4720 5.8584 'International Tables Vol C Tables 4.2.6.8 and 6.1.1.4'
Cl Cl 0.1484 0.1585 'International Tables Vol C Tables 4.2.6.8 and 6.1.1.4'

loop_
_geom_angle_atom_site_label_1
_geom_angle_atom_site_label_2
_geom_angle_atom_site_label_3
_geom_angle
_geom_angle_site_symmetry_1
_geom_angle_site_symmetry_3
C121 N1 C111 109.9(18) . .
C121 N1 C141 105.3(18) . .
C111 N1 C141 111.6(17) . .
C121 N1 C131 115.4(18) . .
C111 N1 C131 106.4(17) . .
C141 N1 C131 108.3(17) . .
C112 C111 N1 116(2) . .
C111 C112 C113 111(2) . .
C114 C113 C112 116(3) . .
C122 C121 N1 108(2) . .
C123 C122 C121 110(3) . .
C122 C123 C124 114(4) . .
C132 C131 N1 114(2) . .
C133 C132 C131 111(3) . .
C132 C133 C134 113(4) . .
C142 C141 N1 114(2) . .
C143 C142 C141 109(2) . .
C142 C143 C144 113(2) . .
C211 N2 C241 115(3) . .
C211 N2 C231 107(2) . .
C241 N2 C231 112(3) . .
C211 N2 C221 111(3) . .
C241 N2 C221 102(3) . .
C231 N2 C221 111(2) . .
C212 C211 N2 119(3) . .
C213 C212 C211 111(3) . .
C212 C213 C214 114(4) . .
C222 C221 N2 122(4) . .
C221 C222 C223 105(4) . .
C224 C223 C222 97(5) . .
C232 C231 N2 112(3) . .
C231 C232 C233 108(4) . .
C234 C233 C232 110(4) . .
N2 C241 C242 105(3) . .
C241 C242 C243 101(4) . .
C244 C243 C242 82(4) . .
C321 N3 C311 113(3) . .
C321 N3 C341 106(3) . .
C311 N3 C341 115(3) . .
C321 N3 C331 116(3) . .
C311 N3 C331 108(2) . .
C341 N3 C331 98(2) . .
C312 C311 N3 112(3) . .
C311 C312 C313 107(3) . .
C312 C313 C314 116(3) . .
N3 C321 C322 107(3) . .
C321 C322 C323 106(4) . .
C324 C323 C322 106(4) . .
C332 C331 N3 118(2) . .
C331 C332 C333 109(3) . .
C334 C333 C332 109(4) . .
N3 C341 C342 108(3) . .
C343 C342 C341 105(4) . .
C431 N4 C411 113(3) . .
C431 N4 C441 121(2) . .
C411 N4 C441 106(2) . .
C431 N4 C421 117(3) . .
C411 N4 C421 99(2) . .
C441 N4 C421 98(2) . .
N4 C411 C412 133(3) . .
C413 C412 C411 111(4) . .
C414 C413 C412 103(4) . .
N4 C421 C422 114(3) . .
C423 C422 C421 99(4) . .
C424 C423 C422 90(4) . .
C432 C431 N4 113(3) . .
C431 C432 C433 118(4) . .
C442 C441 N4 111(2) . .
C441 C442 C443 104(3) . .
C444 C443 C442 102(4) . .
C531 N5 C521 122(7) . .
C531 N5 C511 114(7) . .
C521 N5 C511 105(6) . .
C531 N5 C541 97(6) . .
C521 N5 C541 125(6) . .
C511 N5 C541 89(5) . .
C512 C511 N5 128(9) . .
C511 C512 C513 116(8) . .
C514 C513 C512 102(6) . .
N5 C521 C522 164(8) . .
C523 C522 C521 178(8) . .
C524 C523 C522 118(7) . .
N5 C531 C532 162(8) . .
C533 C532 C531 155(8) . .
C532 C533 C534 158(8) . .
C542 C541 N5 124(7) . .
C541 C542 C543 116(7) . .
C542 C543 C544 111(7) . .
C621 N6 C611 100(5) . .
C621 N6 C631 116(6) . .
C611 N6 C631 114(5) . .
C621 N6 C641 117(6) . .
C611 N6 C641 103(5) . .
C631 N6 C641 108(5) . .
N6 C611 C612 134(6) . .
C611 C612 C613 121(5) . .
N6 C621 C622 117(6) . .
C623 C622 C621 110(6) . .
C622 C623 C624 87(5) . .
N6 C631 C632 104(5) . .
C633 C632 C631 92(5) . .
C642 C641 N6 133(6) . .
C643 C642 C641 104(5) . .
C721 N7 C741 79(7) . .
C721 N7 C711 139(9) . .
C741 N7 C711 87(8) . .
C721 N7 C731 94(8) . .
C741 N7 C731 134(9) . .
C711 N7 C731 123(9) . .
N7 C711 C712 112(9) . .
N7 C711 C741 46(4) . .
C712 C711 C741 95(7) . .
C713 C712 C711 105(8) . .
N7 C721 C722 82(6) . .
N7 C721 C741 51(4) . .
C722 C721 C741 105(7) . .
C721 C722 C723 102(8) . .
N7 C731 C732 122(9) . .
C731 C732 C733 128(9) . .
N7 C741 C742 94(7) . .
N7 C741 C721 50(4) . .
C742 C741 C721 89(7) . .
N7 C741 C711 47(4) . .
C742 C741 C711 123(8) . .
C721 C741 C711 90(5) . .
C741 C742 C743 108(9) . .
C742 C743 C744 110(9) . .
Mn12 O1 W2 112.9(5) . 2_756
Mn12 O1 Cr1 128.2(5) . .
W2 O1 Cr1 111.6(5) 2_756 .
W1 O2 Mn11 113.0(4) 2_756 .
W1 O2 Cr1 112.7(4) 2_756 .
Mn11 O2 Cr1 127.2(5) . .
W3 O3 Mn11 114.4(5) . .
W4 O4 Mn11 113.4(5) . .
W4 O4 Lu1 105.1(5) . .
Mn11 O4 Lu1 97.7(4) . .
W5 O5 Mn12 114.4(5) . .
W5 O5 Lu1 104.9(5) . .
Mn12 O5 Lu1 97.1(4) . .
W6 O6 Mn12 114.5(5) . .
W2 O13 W1 123.9(5) . .
W2 O14 W3 153.3(5) . .
W4 O15 W3 120.1(5) . .
W5 O16 W4 147.1(5) . .
W5 O16 Lu1 102.8(4) . .
W4 O16 Lu1 103.4(4) . .
W5 O17 W6 121.8(6) . .
W1 O18 W6 154.4(6) . .
Si1 O19 Cr1 128.6(5) . .
Si1 O19 W2 121.1(4) . .
Cr1 O19 W2 93.7(3) . .
Si1 O19 W1 120.7(5) . .
Cr1 O19 W1 93.9(3) . .
W2 O19 W1 89.1(3) . .
Si1 O20 Mn11 120.0(5) . .
Si1 O20 W3 124.9(5) . .
Mn11 O20 W3 90.3(3) . .
Si1 O20 W4 127.8(5) . .
Mn11 O20 W4 92.0(3) . .
W3 O20 W4 91.7(3) . .
Si1 O21 Mn12 120.1(5) . .
Si1 O21 W6 127.7(5) . .
Mn12 O21 W6 90.4(4) . .
Si1 O21 W5 126.0(5) . .
Mn12 O21 W5 91.0(3) . .
W6 O21 W5 91.1(3) . .
Si1 O22 W8 125.4(5) . .
Si1 O22 W7 124.3(5) . .
W8 O22 W7 94.1(3) . .
Si1 O22 W9 122.4(5) . .
W8 O22 W9 90.6(3) . .
W7 O22 W9 90.2(3) . .
W1 O23 W7 150.0(5) . .
W2 O24 W8 150.2(5) . .
W8 O25 W3 151.4(6) . .
W4 O26 W9 154.2(6) . .
W5 O27 W9 154.1(6) . .
W7 O28 W6 152.7(6) . .
W8 O29 W7 122.0(5) . .
W9 O30 W8 121.4(5) . .
W7 O31 W9 120.9(6) . .
Mn12 O35 Mn11 129.8(5) . .
Mn12 O35 Lu1 106.9(5) . .
Mn11 O35 Lu1 107.2(5) . .
C102 O36 Lu1 133.7(15) . .
C104 O37 Lu1 133.7(14) . .
C107 O38 Lu1 132.1(16) . .
C109 O39 Lu1 134.0(16) . .
W10 O40 Mn21 112.3(4) . 2_865
W10 O40 Cr2 112.0(5) . .
Mn21 O40 Cr2 128.1(5) 2_865 .
W11 O41 Cr2 112.4(4) . .
W11 O41 Mn22 111.7(4) . 2_865
Cr2 O41 Mn22 128.0(5) . 2_865
W12 O42 Mn21 114.8(6) . .
W13 O43 Mn21 113.6(5) . .
W13 O43 Lu2 104.0(5) . .
Mn21 O43 Lu2 97.8(5) . .
W14 O44 Mn22 114.8(5) . .
W14 O44 Lu2 104.7(4) . .
Mn22 O44 Lu2 97.4(4) . .
W15 O45 Mn22 114.5(5) . .
W10 O52 W11 123.3(5) . .
W11 O53 W12 153.6(5) . .
W13 O54 W12 121.0(6) . .
W14 O55 W13 145.6(6) . .
W14 O55 Lu2 103.8(4) . .
W13 O55 Lu2 103.8(5) . .
W14 O56 W15 121.1(5) . .
W10 O57 W15 152.9(6) . .
Si2 O58 Cr2 127.2(5) . .
Si2 O58 W10 121.5(5) . .
Cr2 O58 W10 93.9(4) . .
Si2 O58 W11 120.9(5) . .
Cr2 O58 W11 94.1(3) . .
W10 O58 W11 90.0(3) . .
Si2 O59 Mn21 121.4(6) . .
Si2 O59 W12 126.6(5) . .
Mn21 O59 W12 90.2(3) . .
Si2 O59 W13 126.2(5) . .
Mn21 O59 W13 91.0(4) . .
W12 O59 W13 91.0(3) . .
Si2 O60 Mn22 120.1(5) . .
Si2 O60 W15 127.4(5) . .
Mn22 O60 W15 90.2(4) . .
Si2 O60 W14 126.8(6) . .
Mn22 O60 W14 90.3(3) . .
W15 O60 W14 91.1(3) . .
Si2 O61 W17 124.9(5) . .
Si2 O61 W16 124.7(6) . .
W17 O61 W16 94.7(4) . .
Si2 O61 W18 121.6(5) . .
W17 O61 W18 90.7(4) . .
W16 O61 W18 90.8(3) . .
W10 O62 W16 149.0(6) . .
W11 O63 W17 149.0(6) . .
W17 O64 W12 151.8(6) . .
W13 O65 W18 153.4(6) . .
W14 O66 W18 154.6(6) . .
W16 O67 W15 151.8(6) . .
W16 O68 W17 121.5(6) . .
W18 O69 W17 121.4(6) . .
W18 O70 W16 121.6(5) . .
Mn21 O74 Mn22 129.0(6) . .
Mn21 O74 Lu2 107.4(5) . .
Mn22 O74 Lu2 107.3(4) . .
C202 O75 Lu2 130.7(14) . .
C204 O76 Lu2 132.5(14) . .
C207 O77 Lu2 132.8(12) . .
C209 O78 Lu2 133.4(12) . .
O2 Cr1 O2 180.0 2_756 .
O2 Cr1 O1 93.3(4) 2_756 .
O2 Cr1 O1 86.7(4) . .
O2 Cr1 O1 86.7(4) 2_756 2_756
O2 Cr1 O1 93.3(4) . 2_756
O1 Cr1 O1 180.0 . 2_756
O2 Cr1 O19 98.8(4) 2_756 2_756
O2 Cr1 O19 81.2(4) . 2_756
O1 Cr1 O19 81.6(4) . 2_756
O1 Cr1 O19 98.4(4) 2_756 2_756
O2 Cr1 O19 81.2(4) 2_756 .
O2 Cr1 O19 98.8(4) . .
O1 Cr1 O19 98.4(4) . .
O1 Cr1 O19 81.6(4) 2_756 .
O19 Cr1 O19 180.0 2_756 .
O41 Cr2 O41 180.0 . 2_865
O41 Cr2 O40 87.2(4) . .
O41 Cr2 O40 92.8(4) 2_865 .
O41 Cr2 O40 92.8(4) . 2_865
O41 Cr2 O40 87.2(4) 2_865 2_865
O40 Cr2 O40 180.0 . 2_865
O41 Cr2 O58 98.8(4) . 2_865
O41 Cr2 O58 81.2(4) 2_865 2_865
O40 Cr2 O58 98.9(4) . 2_865
O40 Cr2 O58 81.1(4) 2_865 2_865
O41 Cr2 O58 81.2(4) . .
O41 Cr2 O58 98.8(4) 2_865 .
O40 Cr2 O58 81.1(4) . .
O40 Cr2 O58 98.9(4) 2_865 .
O58 Cr2 O58 180.0 2_865 .
O35 Mn11 O2 93.3(4) . .
O35 Mn11 O3 175.9(5) . .
O2 Mn11 O3 90.1(4) . .
O35 Mn11 O4 86.3(4) . .
O2 Mn11 O4 179.2(4) . .
O3 Mn11 O4 90.3(5) . .
O35 Mn11 O20 98.2(4) . .
O2 Mn11 O20 101.4(4) . .
O3 Mn11 O20 78.8(4) . .
O4 Mn11 O20 79.3(4) . .
O35 Mn11 W3 145.5(3) . .
O2 Mn11 W3 94.6(3) . .
O3 Mn11 W3 31.6(3) . .
O4 Mn11 W3 86.1(3) . .
O20 Mn11 W3 47.3(3) . .
O35 Mn11 W4 93.9(3) . .
O2 Mn11 W4 147.9(3) . .
O3 Mn11 W4 82.0(3) . .
O4 Mn11 W4 32.8(3) . .
O20 Mn11 W4 46.6(2) . .
W3 Mn11 W4 63.23(4) . .
O35 Mn11 W1 89.8(3) . 2_756
O2 Mn11 W1 33.5(3) . 2_756
O3 Mn11 W1 94.3(3) . 2_756
O4 Mn11 W1 145.8(3) . 2_756
O20 Mn11 W1 134.8(3) . 2_756
W3 Mn11 W1 114.34(7) . 2_756
W4 Mn11 W1 175.78(8) . 2_756
O35 Mn11 Lu1 40.1(3) . .
O2 Mn11 Lu1 132.8(3) . .
O3 Mn11 Lu1 136.8(3) . .
O4 Mn11 Lu1 46.7(3) . .
O20 Mn11 Lu1 94.2(3) . .
W3 Mn11 Lu1 127.14(7) . .
W4 Mn11 Lu1 63.91(4) . .
W1 Mn11 Lu1 118.38(7) 2_756 .
O35 Mn12 O1 92.8(4) . .
O35 Mn12 O6 175.8(5) . .
O1 Mn12 O6 90.5(4) . .
O35 Mn12 O5 86.9(5) . .
O1 Mn12 O5 179.2(4) . .
O6 Mn12 O5 89.8(5) . .
O35 Mn12 O21 98.7(4) . .
O1 Mn12 O21 100.1(4) . .
O6 Mn12 O21 78.2(4) . .
O5 Mn12 O21 79.2(4) . .
O35 Mn12 W6 145.4(3) . .
O1 Mn12 W6 95.3(3) . .
O6 Mn12 W6 31.5(3) . .
O5 Mn12 W6 84.5(3) . .
O21 Mn12 W6 46.7(3) . .
O35 Mn12 W2 88.8(3) . 2_756
O1 Mn12 W2 33.6(3) . 2_756
O6 Mn12 W2 95.4(3) . 2_756
O5 Mn12 W2 147.1(3) . 2_756
O21 Mn12 W2 133.7(3) . 2_756
W6 Mn12 W2 115.60(7) . 2_756
O35 Mn12 W5 93.5(3) . .
O1 Mn12 W5 147.2(3) . .
O6 Mn12 W5 82.4(3) . .
O5 Mn12 W5 32.1(3) . .
O21 Mn12 W5 47.1(2) . .
W6 Mn12 W5 62.84(4) . .
W2 Mn12 W5 177.44(8) 2_756 .
O35 Mn12 Lu1 40.5(3) . .
O1 Mn12 Lu1 132.8(3) . .
O6 Mn12 Lu1 136.5(3) . .
O5 Mn12 Lu1 47.0(3) . .
O21 Mn12 Lu1 95.2(3) . .
W6 Mn12 Lu1 126.40(7) . .
W2 Mn12 Lu1 117.87(7) 2_756 .
W5 Mn12 Lu1 63.59(4) . .
O74 Mn21 O42 176.4(5) . .
O74 Mn21 O43 86.6(4) . .
O42 Mn21 O43 90.6(5) . .
O74 Mn21 O40 94.1(4) . 2_865
O42 Mn21 O40 88.7(4) . 2_865
O43 Mn21 O40 179.1(5) . 2_865
O74 Mn21 O59 98.5(4) . .
O42 Mn21 O59 78.7(4) . .
O43 Mn21 O59 80.3(4) . .
O40 Mn21 O59 99.1(4) 2_865 .
O74 Mn21 W12 145.7(3) . .
O42 Mn21 W12 31.5(4) . .
O43 Mn21 W12 85.6(3) . .
O40 Mn21 W12 93.5(3) 2_865 .
O59 Mn21 W12 47.2(3) . .
O74 Mn21 W10 90.1(3) . 2_865
O42 Mn21 W10 93.5(4) . 2_865
O43 Mn21 W10 147.0(3) . 2_865
O40 Mn21 W10 33.6(3) 2_865 2_865
O59 Mn21 W10 132.7(3) . 2_865
W12 Mn21 W10 113.70(7) . 2_865
O74 Mn21 W13 93.7(3) . .
O42 Mn21 W13 82.7(4) . .
O43 Mn21 W13 33.0(3) . .
O40 Mn21 W13 146.4(3) 2_865 .
O59 Mn21 W13 47.3(3) . .
W12 Mn21 W13 63.16(5) . .
W10 Mn21 W13 176.14(8) 2_865 .
O74 Mn21 Lu2 40.1(3) . .
O42 Mn21 Lu2 137.4(3) . .
O43 Mn21 Lu2 47.0(3) . .
O40 Mn21 Lu2 133.8(3) 2_865 .
O59 Mn21 Lu2 94.9(3) . .
W12 Mn21 Lu2 126.87(8) . .
W10 Mn21 Lu2 119.33(7) 2_865 .
W13 Mn21 Lu2 63.71(4) . .
O74 Mn22 O45 175.8(4) . .
O74 Mn22 O44 86.5(4) . .
O45 Mn22 O44 89.9(4) . .
O74 Mn22 O41 94.1(4) . 2_865
O45 Mn22 O41 89.4(4) . 2_865
O44 Mn22 O41 178.5(4) . 2_865
O74 Mn22 O60 98.9(4) . .
O45 Mn22 O60 78.3(4) . .
O44 Mn22 O60 79.3(4) . .
O41 Mn22 O60 99.2(4) 2_865 .
O74 Mn22 W15 145.6(3) . .
O45 Mn22 W15 31.5(3) . .
O44 Mn22 W15 84.8(3) . .
O41 Mn22 W15 93.8(3) 2_865 .
O60 Mn22 W15 46.8(3) . .
O74 Mn22 W14 93.5(3) . .
O45 Mn22 W14 82.3(3) . .
O44 Mn22 W14 31.8(3) . .
O41 Mn22 W14 146.7(3) 2_865 .
O60 Mn22 W14 47.5(2) . .
W15 Mn22 W14 63.12(4) . .
O74 Mn22 W11 89.9(3) . 2_865
O45 Mn22 W11 94.3(3) . 2_865
O44 Mn22 W11 147.5(3) . 2_865
O41 Mn22 W11 34.0(3) 2_865 2_865
O60 Mn22 W11 133.1(3) . 2_865
W15 Mn22 W11 114.37(7) . 2_865
W14 Mn22 W11 176.35(8) . 2_865
O74 Mn22 Lu2 40.1(3) . .
O45 Mn22 Lu2 136.7(3) . .
O44 Mn22 Lu2 47.0(3) . .
O41 Mn22 Lu2 133.8(3) 2_865 .
O60 Mn22 Lu2 95.0(3) . .
W15 Mn22 Lu2 126.53(7) . .
W14 Mn22 Lu2 63.42(4) . .
W11 Mn22 Lu2 118.98(6) 2_865 .
O22 Si1 O21 109.1(5) . .
O22 Si1 O20 108.5(5) . .
O21 Si1 O20 109.9(5) . .
O22 Si1 O19 112.2(5) . .
O21 Si1 O19 107.9(5) . .
O20 Si1 O19 109.3(5) . .
O60 Si2 O59 110.5(5) . .
O60 Si2 O61 108.7(5) . .
O59 Si2 O61 109.8(6) . .
O60 Si2 O58 108.6(5) . .
O59 Si2 O58 108.5(5) . .
O61 Si2 O58 110.9(5) . .
O7 W1 O18 103.2(5) . .
O7 W1 O23 104.2(5) . .
O18 W1 O23 85.8(4) . .
O7 W1 O13 100.6(5) . .
O18 W1 O13 156.1(4) . .
O23 W1 O13 87.9(4) . .
O7 W1 O2 96.7(5) . 2_756
O18 W1 O2 90.5(4) . 2_756
O23 W1 O2 159.1(4) . 2_756
O13 W1 O2 87.1(4) . 2_756
O7 W1 O19 167.2(4) . .
O18 W1 O19 83.5(4) . .
O23 W1 O19 87.0(3) . .
O13 W1 O19 73.2(3) . .
O2 W1 O19 72.2(3) 2_756 .
O7 W1 Mn11 65.7(4) . 2_756
O18 W1 Mn11 109.2(3) . 2_756
O23 W1 Mn11 163.1(3) . 2_756
O13 W1 Mn11 81.1(3) . 2_756
O2 W1 Mn11 33.5(3) 2_756 2_756
O19 W1 Mn11 101.9(2) . 2_756
O8 W2 O24 104.0(5) . .
O8 W2 O14 103.4(5) . .
O24 W2 O14 85.7(4) . .
O8 W2 O13 100.1(5) . .
O24 W2 O13 88.9(4) . .
O14 W2 O13 156.5(4) . .
O8 W2 O1 95.3(5) . 2_756
O24 W2 O1 160.7(4) . 2_756
O14 W2 O1 89.2(4) . 2_756
O13 W2 O1 88.4(4) . 2_756
O8 W2 O19 166.8(4) . .
O24 W2 O19 87.8(3) . .
O14 W2 O19 83.1(3) . .
O13 W2 O19 73.9(3) . .
O1 W2 O19 73.1(3) 2_756 .
O8 W2 Mn12 64.2(4) . 2_756
O24 W2 Mn12 163.6(3) . 2_756
O14 W2 Mn12 107.5(3) . 2_756
O13 W2 Mn12 82.5(3) . 2_756
O1 W2 Mn12 33.5(3) 2_756 2_756
O19 W2 Mn12 103.0(2) . 2_756
O9 W3 O3 102.5(5) . .
O9 W3 O14 101.1(5) . .
O3 W3 O14 93.9(4) . .
O9 W3 O15 98.6(5) . .
O3 W3 O15 90.0(5) . .
O14 W3 O15 158.6(4) . .
O9 W3 O25 99.6(5) . .
O3 W3 O25 157.8(4) . .
O14 W3 O25 83.5(4) . .
O15 W3 O25 84.9(5) . .
O9 W3 O20 172.3(5) . .
O3 W3 O20 76.5(4) . .
O14 W3 O20 86.7(3) . .
O15 W3 O20 73.7(4) . .
O25 W3 O20 81.4(4) . .
O9 W3 Mn11 136.4(4) . .
O3 W3 Mn11 34.0(3) . .
O14 W3 Mn11 89.2(3) . .
O15 W3 Mn11 82.3(3) . .
O25 W3 Mn11 123.8(3) . .
O20 W3 Mn11 42.5(2) . .
O10 W4 O26 100.6(5) . .
O10 W4 O4 102.1(5) . .
O26 W4 O4 156.3(4) . .
O10 W4 O15 99.0(5) . .
O26 W4 O15 90.0(5) . .
O4 W4 O15 93.2(5) . .
O10 W4 O16 101.6(5) . .
O26 W4 O16 85.0(5) . .
O4 W4 O16 83.8(5) . .
O15 W4 O16 159.4(4) . .
O10 W4 O20 172.2(5) . .
O26 W4 O20 83.2(4) . .
O4 W4 O20 75.2(4) . .
O15 W4 O20 74.0(4) . .
O16 W4 O20 85.5(4) . .
O10 W4 Mn11 135.1(4) . .
O26 W4 Mn11 124.3(3) . .
O4 W4 Mn11 33.8(3) . .
O15 W4 Mn11 81.2(3) . .
O16 W4 Mn11 85.2(3) . .
O20 W4 Mn11 41.5(2) . .
O10 W4 Lu1 95.9(4) . .
O26 W4 Lu1 127.6(3) . .
O4 W4 Lu1 42.9(3) . .
O15 W4 Lu1 135.9(3) . .
O16 W4 Lu1 42.8(3) . .
O20 W4 Lu1 87.1(2) . .
Mn11 W4 Lu1 59.54(4) . .
O11 W5 O17 98.2(5) . .
O11 W5 O5 102.7(5) . .
O17 W5 O5 92.0(5) . .
O11 W5 O27 99.9(5) . .
O17 W5 O27 90.5(5) . .
O5 W5 O27 156.7(4) . .
O11 W5 O16 101.9(5) . .
O17 W5 O16 159.8(4) . .
O5 W5 O16 84.6(5) . .
O27 W5 O16 85.1(5) . .
O11 W5 O21 171.0(5) . .
O17 W5 O21 73.2(4) . .
O5 W5 O21 75.3(4) . .
O27 W5 O21 83.2(4) . .
O16 W5 O21 86.7(4) . .
O11 W5 Mn12 135.3(4) . .
O17 W5 Mn12 80.8(3) . .
O5 W5 Mn12 33.4(3) . .
O27 W5 Mn12 124.7(3) . .
O16 W5 Mn12 85.5(3) . .
O21 W5 Mn12 41.9(2) . .
O11 W5 Lu1 96.4(4) . .
O17 W5 Lu1 135.0(4) . .
O5 W5 Lu1 43.2(3) . .
O27 W5 Lu1 128.3(3) . .
O16 W5 Lu1 43.4(3) . .
O21 W5 Lu1 88.0(2) . .
Mn12 W5 Lu1 59.36(4) . .
O12 W6 O6 102.8(5) . .
O12 W6 O18 101.2(5) . .
O6 W6 O18 93.3(4) . .
O12 W6 O17 100.1(5) . .
O6 W6 O17 90.8(5) . .
O18 W6 O17 156.9(4) . .
O12 W6 O28 99.3(5) . .
O6 W6 O28 157.9(4) . .
O18 W6 O28 82.0(4) . .
O17 W6 O28 85.8(5) . .
O12 W6 O21 173.4(5) . .
O6 W6 O21 77.0(4) . .
O18 W6 O21 85.4(4) . .
O17 W6 O21 73.4(4) . .
O28 W6 O21 81.2(4) . .
O12 W6 Mn12 136.6(4) . .
O6 W6 Mn12 34.0(3) . .
O18 W6 Mn12 89.2(3) . .
O17 W6 Mn12 81.5(3) . .
O28 W6 Mn12 124.0(3) . .
O21 W6 Mn12 42.9(2) . .
O32 W7 O28 103.1(5) . .
O32 W7 O23 101.3(5) . .
O28 W7 O23 85.7(4) . .
O32 W7 O31 98.6(6) . .
O28 W7 O31 90.7(5) . .
O23 W7 O31 160.1(4) . .
O32 W7 O29 99.6(5) . .
O28 W7 O29 157.2(4) . .
O23 W7 O29 88.0(4) . .
O31 W7 O29 87.7(5) . .
O32 W7 O22 169.4(5) . .
O28 W7 O22 86.1(4) . .
O23 W7 O22 84.6(3) . .
O31 W7 O22 75.6(4) . .
O29 W7 O22 71.5(4) . .
O33 W8 O25 104.8(5) . .
O33 W8 O24 100.8(5) . .
O25 W8 O24 86.6(5) . .
O33 W8 O29 98.4(5) . .
O25 W8 O29 156.9(4) . .
O24 W8 O29 88.6(4) . .
O33 W8 O30 99.3(5) . .
O25 W8 O30 89.4(5) . .
O24 W8 O30 159.8(4) . .
O29 W8 O30 87.4(5) . .
O33 W8 O22 169.1(5) . .
O25 W8 O22 84.7(4) . .
O24 W8 O22 85.0(4) . .
O29 W8 O22 72.3(4) . .
O30 W8 O22 75.0(4) . .
O34 W9 O30 100.9(5) . .
O34 W9 O26 101.8(5) . .
O30 W9 O26 89.3(5) . .
O34 W9 O27 101.8(5) . .
O30 W9 O27 157.2(4) . .
O26 W9 O27 84.2(5) . .
O34 W9 O31 100.6(5) . .
O30 W9 O31 89.5(5) . .
O26 W9 O31 157.4(4) . .
O27 W9 O31 88.3(5) . .
O34 W9 O22 171.1(4) . .
O30 W9 O22 73.0(4) . .
O26 W9 O22 84.8(4) . .
O27 W9 O22 84.7(4) . .
O31 W9 O22 73.3(4) . .
O46 W10 O57 104.6(5) . .
O46 W10 O62 103.7(5) . .
O57 W10 O62 86.6(4) . .
O46 W10 O52 98.4(5) . .
O57 W10 O52 156.9(5) . .
O62 W10 O52 87.0(4) . .
O46 W10 O40 96.0(5) . .
O57 W10 O40 90.0(4) . .
O62 W10 O40 160.2(4) . .
O52 W10 O40 88.6(4) . .
O46 W10 O58 166.2(4) . .
O57 W10 O58 84.1(4) . .
O62 W10 O58 87.2(4) . .
O52 W10 O58 73.5(4) . .
O40 W10 O58 73.0(4) . .
O46 W10 Mn21 64.2(4) . 2_865
O57 W10 Mn21 108.9(3) . 2_865
O62 W10 Mn21 162.0(3) . 2_865
O52 W10 Mn21 82.1(3) . 2_865
O40 W10 Mn21 34.1(3) . 2_865
O58 W10 Mn21 103.1(2) . 2_865
O47 W11 O63 103.5(5) . .
O47 W11 O53 104.2(5) . .
O63 W11 O53 86.9(5) . .
O47 W11 O52 99.5(5) . .
O63 W11 O52 87.6(5) . .
O53 W11 O52 156.2(4) . .
O47 W11 O41 96.8(4) . .
O63 W11 O41 159.6(4) . .
O53 W11 O41 88.9(4) . .
O52 W11 O41 88.3(4) . .
O47 W11 O58 166.7(4) . .
O63 W11 O58 87.4(4) . .
O53 W11 O58 83.5(4) . .
O52 W11 O58 73.1(4) . .
O41 W11 O58 72.3(3) . .
O47 W11 Mn22 65.0(4) . 2_865
O63 W11 Mn22 162.6(3) . 2_865
O53 W11 Mn22 108.2(3) . 2_865
O52 W11 Mn22 81.9(3) . 2_865
O41 W11 Mn22 34.3(3) . 2_865
O58 W11 Mn22 102.6(2) . 2_865
O48 W12 O42 102.3(6) . .
O48 W12 O53 102.3(5) . .
O42 W12 O53 93.5(5) . .
O48 W12 O54 97.9(5) . .
O42 W12 O54 90.4(5) . .
O53 W12 O54 158.0(4) . .
O48 W12 O64 100.1(5) . .
O42 W12 O64 157.6(4) . .
O53 W12 O64 82.8(4) . .
O54 W12 O64 85.4(5) . .
O48 W12 O59 171.8(5) . .
O42 W12 O59 76.3(4) . .
O53 W12 O59 85.9(4) . .
O54 W12 O59 74.1(4) . .
O64 W12 O59 81.4(4) . .
O48 W12 Mn21 135.6(4) . .
O42 W12 Mn21 33.7(3) . .
O53 W12 Mn21 89.8(3) . .
O54 W12 Mn21 81.6(3) . .
O64 W12 Mn21 124.0(3) . .
O59 W12 Mn21 42.6(2) . .
O49 W13 O65 100.5(6) . .
O49 W13 O54 99.6(6) . .
O65 W13 O54 90.8(5) . .
O49 W13 O43 101.8(6) . .
O65 W13 O43 156.8(5) . .
O54 W13 O43 91.7(5) . .
O49 W13 O55 100.6(5) . .
O65 W13 O55 86.1(5) . .
O54 W13 O55 159.8(5) . .
O43 W13 O55 83.7(5) . .
O49 W13 O59 172.2(5) . .
O65 W13 O59 83.7(4) . .
O54 W13 O59 73.6(4) . .
O43 W13 O59 75.0(4) . .
O55 W13 O59 86.3(4) . .
O49 W13 Mn21 134.5(5) . .
O65 W13 Mn21 125.0(3) . .
O54 W13 Mn21 80.5(4) . .
O43 W13 Mn21 33.4(3) . .
O55 W13 Mn21 84.9(3) . .
O59 W13 Mn21 41.7(2) . .
O49 W13 Lu2 95.0(5) . .
O65 W13 Lu2 127.9(3) . .
O54 W13 Lu2 135.0(4) . .
O43 W13 Lu2 43.5(3) . .
O55 W13 Lu2 42.1(3) . .
O59 W13 Lu2 87.5(2) . .
Mn21 W13 Lu2 59.54(4) . .
O50 W14 O44 102.0(5) . .
O50 W14 O56 99.4(5) . .
O44 W14 O56 92.6(4) . .
O50 W14 O66 100.9(5) . .
O44 W14 O66 156.2(4) . .
O56 W14 O66 89.7(5) . .
O50 W14 O55 100.8(5) . .
O44 W14 O55 83.9(4) . .
O56 W14 O55 159.7(4) . .
O66 W14 O55 85.8(5) . .
O50 W14 O60 172.0(5) . .
O44 W14 O60 75.5(4) . .
O56 W14 O60 73.2(4) . .
O66 W14 O60 82.5(4) . .
O55 W14 O60 86.6(4) . .
O50 W14 Mn22 134.7(4) . .
O44 W14 Mn22 33.4(3) . .
O56 W14 Mn22 81.1(3) . .
O66 W14 Mn22 124.4(3) . .
O55 W14 Mn22 85.2(3) . .
O60 W14 Mn22 42.2(2) . .
O50 W14 Lu2 95.1(4) . .
O44 W14 Lu2 43.6(3) . .
O56 W14 Lu2 136.0(3) . .
O66 W14 Lu2 127.8(3) . .
O55 W14 Lu2 42.3(3) . .
O60 W14 Lu2 88.3(2) . .
Mn22 W14 Lu2 59.82(4) . .
O51 W15 O45 101.8(5) . .
O51 W15 O57 101.0(5) . .
O45 W15 O57 93.4(4) . .
O51 W15 O56 98.7(5) . .
O45 W15 O56 90.5(4) . .
O57 W15 O56 158.6(4) . .
O51 W15 O67 100.5(5) . .
O45 W15 O67 157.7(4) . .
O57 W15 O67 82.9(4) . .
O56 W15 O67 85.5(4) . .
O51 W15 O60 172.5(4) . .
O45 W15 O60 77.0(4) . .
O57 W15 O60 86.4(4) . .
O56 W15 O60 73.9(4) . .
O67 W15 O60 80.8(4) . .
O51 W15 Mn22 135.5(4) . .
O45 W15 Mn22 34.0(3) . .
O57 W15 Mn22 89.8(3) . .
O56 W15 Mn22 81.8(3) . .
O67 W15 Mn22 123.8(3) . .
O60 W15 Mn22 43.0(2) . .
O71 W16 O67 102.9(5) . .
O71 W16 O68 99.5(5) . .
O67 W16 O68 157.6(5) . .
O71 W16 O62 101.0(5) . .
O67 W16 O62 87.0(4) . .
O68 W16 O62 88.8(5) . .
O71 W16 O70 98.8(5) . .
O67 W16 O70 89.5(5) . .
O68 W16 O70 87.1(5) . .
O62 W16 O70 160.3(4) . .
O71 W16 O61 169.5(5) . .
O67 W16 O61 85.5(4) . .
O68 W16 O61 72.2(4) . .
O62 W16 O61 85.7(4) . .
O70 W16 O61 74.7(4) . .
O72 W17 O64 102.6(5) . .
O72 W17 O63 101.7(5) . .
O64 W17 O63 86.3(5) . .
O72 W17 O69 98.3(5) . .
O64 W17 O69 91.0(5) . .
O63 W17 O69 159.9(4) . .
O72 W17 O68 99.8(5) . .
O64 W17 O68 157.5(4) . .
O63 W17 O68 87.6(5) . .
O69 W17 O68 87.4(5) . .
O72 W17 O61 169.0(5) . .
O64 W17 O61 86.4(4) . .
O63 W17 O61 85.0(4) . .
O69 W17 O61 75.0(4) . .
O68 W17 O61 71.5(4) . .
O73 W18 O70 100.3(6) . .
O73 W18 O69 100.9(6) . .
O70 W18 O69 89.0(5) . .
O73 W18 O66 101.9(5) . .
O70 W18 O66 89.7(5) . .
O69 W18 O66 157.1(4) . .
O73 W18 O65 102.6(6) . .
O70 W18 O65 157.1(5) . .
O69 W18 O65 88.0(5) . .
O66 W18 O65 84.4(4) . .
O73 W18 O61 170.5(6) . .
O70 W18 O61 72.9(4) . .
O69 W18 O61 72.9(4) . .
O66 W18 O61 84.9(4) . .
O65 W18 O61 84.5(4) . .
O36 Lu1 O37 78.1(5) . .
O36 Lu1 O35 85.1(4) . .
O37 Lu1 O35 83.5(4) . .
O36 Lu1 O38 76.4(5) . .
O37 Lu1 O38 122.9(5) . .
O35 Lu1 O38 142.5(5) . .
O36 Lu1 O39 120.8(5) . .
O37 Lu1 O39 75.4(5) . .
O35 Lu1 O39 141.1(5) . .
O38 Lu1 O39 75.5(6) . .
O36 Lu1 O16 139.8(4) . .
O37 Lu1 O16 139.6(4) . .
O35 Lu1 O16 86.3(4) . .
O38 Lu1 O16 87.2(5) . .
O39 Lu1 O16 89.0(4) . .
O36 Lu1 O5 143.9(4) . .
O37 Lu1 O5 75.6(4) . .
O35 Lu1 O5 67.9(3) . .
O38 Lu1 O5 139.2(5) . .
O39 Lu1 O5 75.3(4) . .
O16 Lu1 O5 64.4(4) . .
O36 Lu1 O4 76.1(4) . .
O37 Lu1 O4 142.6(4) . .
O35 Lu1 O4 67.9(3) . .
O38 Lu1 O4 76.1(4) . .
O39 Lu1 O4 141.6(5) . .
O16 Lu1 O4 64.4(3) . .
O5 Lu1 O4 112.4(3) . .
O36 Lu1 Mn12 112.3(3) . .
O37 Lu1 Mn12 73.3(3) . .
O35 Lu1 Mn12 32.5(3) . .
O38 Lu1 Mn12 163.6(4) . .
O39 Lu1 Mn12 109.1(4) . .
O16 Lu1 Mn12 77.2(2) . .
O5 Lu1 Mn12 35.9(2) . .
O4 Lu1 Mn12 92.2(2) . .
O36 Lu1 Mn11 75.1(3) . .
O37 Lu1 Mn11 111.2(3) . .
O35 Lu1 Mn11 32.7(3) . .
O38 Lu1 Mn11 110.1(4) . .
O39 Lu1 Mn11 164.0(4) . .
O16 Lu1 Mn11 76.6(2) . .
O5 Lu1 Mn11 92.0(2) . .
O4 Lu1 Mn11 35.5(2) . .
Mn12 Lu1 Mn11 61.37(5) . .
O36 Lu1 W5 165.4(3) . .
O37 Lu1 W5 105.8(4) . .
O35 Lu1 W5 81.4(3) . .
O38 Lu1 W5 111.5(4) . .
O39 Lu1 W5 73.7(4) . .
O16 Lu1 W5 33.8(3) . .
O5 Lu1 W5 31.9(2) . .
O4 Lu1 W5 93.6(2) . .
Mn12 Lu1 W5 57.06(4) . .
Mn11 Lu1 W5 90.44(4) . .
O36 Lu1 W4 106.1(3) . .
O37 Lu1 W4 163.9(3) . .
O35 Lu1 W4 81.4(3) . .
O38 Lu1 W4 73.0(4) . .
O39 Lu1 W4 113.7(4) . .
O16 Lu1 W4 33.8(2) . .
O5 Lu1 W4 93.5(2) . .
O4 Lu1 W4 32.0(3) . .
Mn12 Lu1 W4 90.86(4) . .
Mn11 Lu1 W4 56.55(4) . .
W5 Lu1 W4 66.408(19) . .
O78 Lu2 O74 142.9(4) . .
O78 Lu2 O77 75.4(4) . .
O74 Lu2 O77 85.4(4) . .
O78 Lu2 O76 74.1(5) . .
O74 Lu2 O76 142.4(4) . .
O77 Lu2 O76 119.7(5) . .
O78 Lu2 O75 121.2(5) . .
O74 Lu2 O75 84.0(4) . .
O77 Lu2 O75 77.7(5) . .
O76 Lu2 O75 75.7(6) . .
O78 Lu2 O55 87.9(4) . .
O74 Lu2 O55 86.8(4) . .
O77 Lu2 O55 139.8(4) . .
O76 Lu2 O55 89.1(5) . .
O75 Lu2 O55 140.4(4) . .
O78 Lu2 O43 140.6(4) . .
O74 Lu2 O43 67.4(4) . .
O77 Lu2 O43 143.4(4) . .
O76 Lu2 O43 76.9(4) . .
O75 Lu2 O43 75.6(4) . .
O55 Lu2 O43 65.3(4) . .
O78 Lu2 O44 76.9(4) . .
O74 Lu2 O44 67.8(3) . .
O77 Lu2 O44 76.4(4) . .
O76 Lu2 O44 141.0(5) . .
O75 Lu2 O44 142.8(5) . .
O55 Lu2 O44 64.2(3) . .
O43 Lu2 O44 112.3(3) . .
O78 Lu2 Mn21 164.3(3) . .
O74 Lu2 Mn21 32.5(3) . .
O77 Lu2 Mn21 112.8(3) . .
O76 Lu2 Mn21 110.4(3) . .
O75 Lu2 Mn21 74.4(3) . .
O55 Lu2 Mn21 77.3(2) . .
O43 Lu2 Mn21 35.3(3) . .
O44 Lu2 Mn21 91.7(2) . .
O78 Lu2 Mn22 110.6(3) . .
O74 Lu2 Mn22 32.6(2) . .
O77 Lu2 Mn22 75.3(3) . .
O76 Lu2 Mn22 164.9(4) . .
O75 Lu2 Mn22 111.4(4) . .
O55 Lu2 Mn22 77.0(3) . .
O43 Lu2 Mn22 91.8(3) . .
O44 Lu2 Mn22 35.6(2) . .
Mn21 Lu2 Mn22 61.20(5) . .
O78 Lu2 W14 73.8(3) . .
O74 Lu2 W14 81.6(2) . .
O77 Lu2 W14 105.9(3) . .
O76 Lu2 W14 113.5(4) . .
O75 Lu2 W14 164.8(3) . .
O55 Lu2 W14 33.9(2) . .
O43 Lu2 W14 94.3(3) . .
O44 Lu2 W14 31.7(2) . .
Mn21 Lu2 W14 90.82(4) . .
Mn22 Lu2 W14 56.76(4) . .
O78 Lu2 W13 112.5(3) . .
O74 Lu2 W13 81.4(3) . .
O77 Lu2 W13 165.7(3) . .
O76 Lu2 W13 74.5(4) . .
O75 Lu2 W13 106.3(4) . .
O55 Lu2 W13 34.1(2) . .
O43 Lu2 W13 32.5(3) . .
O44 Lu2 W13 93.4(2) . .
Mn21 Lu2 W13 56.75(4) . .
Mn22 Lu2 W13 90.56(4) . .
W14 Lu2 W13 66.77(2) . .
O36 C102 C103 124(2) . .
O36 C102 C101 113(2) . .
C103 C102 C101 123(2) . .
C104 C103 C102 123(3) . .
O37 C104 C103 127(2) . .
O37 C104 C105 116(2) . .
C103 C104 C105 117(2) . .
O38 C107 C108 123(3) . .
O38 C107 C106 116(2) . .
C108 C107 C106 121(3) . .
C109 C108 C107 125(3) . .
O39 C109 C108 123(2) . .
O39 C109 C110 119(2) . .
C108 C109 C110 118(3) . .
O75 C202 C203 126(2) . .
O75 C202 C201 114.6(19) . .
C203 C202 C201 119(2) . .
C204 C203 C202 122(2) . .
O76 C204 C203 127(2) . .
O76 C204 C205 115(2) . .
C203 C204 C205 118(2) . .
O77 C207 C208 123.8(17) . .
O77 C207 C206 116.5(17) . .
C208 C207 C206 119.6(16) . .
C209 C208 C207 123.1(18) . .
O78 C209 C208 124.7(19) . .
O78 C209 C210 116.3(18) . .
C208 C209 C210 119.0(18) . .
C12 C11 Cl11 114(3) . .
C11 C12 Cl12 113(3) . .
C22 C21 Cl21 108(3) . .
C21 C22 Cl22 107(3) . .
C32 C31 Cl31 107(4) . .
C31 C32 Cl32 120(4) . .
C42 C41 Cl41 97(5) . .
C41 C42 Cl42 112(6) . .

loop_
_geom_bond_atom_site_label_1
_geom_bond_atom_site_label_2
_geom_bond_distance
_geom_bond_site_symmetry_2
N1 C121 1.51(3) .
N1 C111 1.55(3) .
N1 C141 1.58(3) .
N1 C131 1.62(3) .
C111 C112 1.44(3) .
C112 C113 1.52(4) .
C113 C114 1.50(4) .
C121 C122 1.50(4) .
C122 C123 1.45(4) .
C123 C124 1.50(6) .
C131 C132 1.56(4) .
C132 C133 1.54(5) .
C133 C134 1.554(19) .
C141 C142 1.52(3) .
C142 C143 1.44(4) .
C143 C144 1.61(4) .
N2 C211 1.50(4) .
N2 C241 1.53(4) .
N2 C231 1.55(4) .
N2 C221 1.57(4) .
C211 C212 1.49(4) .
C212 C213 1.40(5) .
C213 C214 1.59(5) .
C221 C222 1.52(6) .
C222 C223 1.68(6) .
C223 C224 1.21(8) .
C231 C232 1.52(5) .
C232 C233 1.78(7) .
C233 C234 1.53(6) .
C241 C242 1.548(19) .
C242 C243 1.795(18) .
C243 C244 1.793(18) .
N3 C321 1.50(4) .
N3 C311 1.59(4) .
N3 C341 1.62(5) .
N3 C331 1.63(4) .
C311 C312 1.48(4) .
C312 C313 1.51(4) .
C313 C314 1.56(5) .
C321 C322 1.55(6) .
C322 C323 1.68(6) .
C323 C324 1.65(8) .
C331 C332 1.53(4) .
C332 C333 1.67(6) .
C333 C334 1.65(8) .
C341 C342 1.76(6) .
C342 C343 1.543(19) .
N4 C431 1.41(4) .
N4 C411 1.52(4) .
N4 C441 1.58(4) .
N4 C421 1.60(4) .
C411 C412 1.64(5) .
C412 C413 1.45(6) .
C413 C414 1.43(6) .
C421 C422 1.70(6) .
C422 C423 1.569(19) .
C423 C424 1.56(2) .
C431 C432 1.30(5) .
C432 C433 1.58(6) .
C441 C442 1.55(4) .
C442 C443 1.568(19) .
C443 C444 1.35(6) .
N5 C531 1.49(2) .
N5 C521 1.51(2) .
N5 C511 1.61(9) .
N5 C541 1.87(9) .
C511 C512 1.34(9) .
C512 C513 1.71(9) .
C513 C514 1.54(2) .
C521 C522 1.58(2) .
C522 C523 1.57(2) .
C523 C524 1.56(2) .
C531 C532 1.55(2) .
C532 C533 1.55(2) .
C533 C534 1.57(2) .
C541 C542 1.50(9) .
C542 C543 1.55(2) .
C543 C544 1.56(2) .
N6 C621 1.45(7) .
N6 C611 1.55(7) .
N6 C631 1.56(7) .
N6 C641 1.62(7) .
C611 C612 1.57(2) .
C612 C613 1.798(18) .
C621 C622 1.66(8) .
C622 C623 1.50(8) .
C623 C624 1.66(8) .
C631 C632 1.59(8) .
C632 C633 1.54(2) .
C641 C642 1.57(2) .
C642 C643 1.54(2) .
N7 C721 1.46(2) .
N7 C741 1.47(2) .
N7 C711 1.48(2) .
N7 C731 1.48(2) .
C711 C712 1.63(12) .
C711 C741 2.03(14) .
C712 C713 1.55(2) .
C721 C722 1.53(2) .
C721 C741 1.87(14) .
C722 C723 1.54(2) .
C731 C732 1.54(2) .
C732 C733 1.55(2) .
C741 C742 1.54(2) .
C742 C743 1.55(2) .
C743 C744 1.55(2) .
O1 Mn12 1.932(10) .
O1 W2 1.936(10) 2_756
O1 Cr1 1.974(9) .
O2 W1 1.940(9) 2_756
O2 Mn11 1.942(9) .
O2 Cr1 1.966(9) .
O3 W3 1.821(10) .
O3 Mn11 1.946(10) .
O4 W4 1.906(10) .
O4 Mn11 1.957(10) .
O4 Lu1 2.451(11) .
O5 W5 1.886(10) .
O5 Mn12 1.955(10) .
O5 Lu1 2.441(11) .
O6 W6 1.818(11) .
O6 Mn12 1.949(10) .
O7 W1 1.732(11) .
O8 W2 1.720(10) .
O9 W3 1.721(10) .
O10 W4 1.691(10) .
O11 W5 1.719(10) .
O12 W6 1.725(11) .
O13 W2 1.903(10) .
O13 W1 1.921(10) .
O14 W2 1.894(10) .
O14 W3 1.923(9) .
O15 W4 1.912(12) .
O15 W3 1.958(11) .
O16 W5 1.966(11) .
O16 W4 1.986(10) .
O16 Lu1 2.429(10) .
O17 W5 1.871(11) .
O17 W6 1.946(11) .
O18 W1 1.886(10) .
O18 W6 1.916(10) .
O19 Si1 1.643(9) .
O19 Cr1 2.018(8) .
O19 W2 2.398(8) .
O19 W1 2.414(8) .
O20 Si1 1.623(9) .
O20 Mn11 2.139(9) .
O20 W3 2.326(9) .
O20 W4 2.347(9) .
O21 Si1 1.623(10) .
O21 Mn12 2.158(9) .
O21 W6 2.307(10) .
O21 W5 2.366(9) .
O22 Si1 1.607(9) .
O22 W8 2.307(9) .
O22 W7 2.326(9) .
O22 W9 2.416(9) .
O23 W1 1.901(10) .
O23 W7 1.917(10) .
O24 W2 1.892(10) .
O24 W8 1.917(10) .
O25 W8 1.888(11) .
O25 W3 1.969(11) .
O26 W4 1.902(11) .
O26 W9 1.910(11) .
O27 W5 1.899(11) .
O27 W9 1.921(11) .
O28 W7 1.877(10) .
O28 W6 1.983(10) .
O29 W8 1.928(11) .
O29 W7 1.950(11) .
O30 W9 1.907(11) .
O30 W8 1.945(11) .
O31 W7 1.924(11) .
O31 W9 1.936(12) .
O32 W7 1.723(12) .
O33 W8 1.733(10) .
O34 W9 1.720(11) .
O35 Mn12 1.860(10) .
O35 Mn11 1.886(11) .
O35 Lu1 2.250(10) .
O36 C102 1.30(3) .
O36 Lu1 2.228(13) .
O37 C104 1.28(2) .
O37 Lu1 2.234(13) .
O38 C107 1.28(3) .
O38 Lu1 2.251(13) .
O39 C109 1.28(3) .
O39 Lu1 2.257(12) .
O40 W10 1.926(9) .
O40 Mn21 1.954(10) 2_865
O40 Cr2 1.974(9) .
O41 W11 1.947(9) .
O41 Cr2 1.954(9) .
O41 Mn22 1.966(9) 2_865
O42 W12 1.825(13) .
O42 Mn21 1.934(12) .
O43 W13 1.917(12) .
O43 Mn21 1.937(12) .
O43 Lu2 2.452(11) .
O44 W14 1.870(10) .
O44 Mn22 1.952(10) .
O44 Lu2 2.455(9) .
O45 W15 1.823(10) .
O45 Mn22 1.947(10) .
O46 W10 1.708(11) .
O47 W11 1.722(10) .
O48 W12 1.723(11) .
O49 W13 1.711(11) .
O50 W14 1.705(10) .
O51 W15 1.723(10) .
O52 W10 1.914(10) .
O52 W11 1.935(10) .
O53 W11 1.904(9) .
O53 W12 1.908(9) .
O54 W13 1.906(11) .
O54 W12 1.941(12) .
O55 W14 1.977(11) .
O55 W13 1.998(10) .
O55 Lu2 2.387(12) .
O56 W14 1.896(10) .
O56 W15 1.946(10) .
O57 W10 1.886(10) .
O57 W15 1.932(10) .
O58 Si2 1.664(9) .
O58 Cr2 2.019(9) .
O58 W10 2.394(10) .
O58 W11 2.395(9) .
O59 Si2 1.614(10) .
O59 Mn21 2.145(10) .
O59 W12 2.325(9) .
O59 W13 2.372(10) .
O60 Si2 1.607(9) .
O60 Mn22 2.164(9) .
O60 W15 2.310(9) .
O60 W14 2.374(9) .
O61 Si2 1.617(10) .
O61 W17 2.298(10) .
O61 W16 2.304(10) .
O61 W18 2.425(10) .
O62 W10 1.896(10) .
O62 W16 1.918(10) .
O63 W11 1.882(10) .
O63 W17 1.942(11) .
O64 W17 1.878(11) .
O64 W12 1.995(11) .
O65 W13 1.884(12) .
O65 W18 1.946(12) .
O66 W14 1.896(10) .
O66 W18 1.915(10) .
O67 W16 1.869(10) .
O67 W15 1.988(10) .
O68 W16 1.913(12) .
O68 W17 1.965(12) .
O69 W18 1.900(11) .
O69 W17 1.954(11) .
O70 W18 1.897(12) .
O70 W16 1.962(12) .
O71 W16 1.711(11) .
O72 W17 1.710(11) .
O73 W18 1.697(13) .
O74 Mn21 1.873(10) .
O74 Mn22 1.879(10) .
O74 Lu2 2.244(10) .
O75 C202 1.30(2) .
O75 Lu2 2.256(12) .
O76 C204 1.26(2) .
O76 Lu2 2.247(13) .
O77 C207 1.23(2) .
O77 Lu2 2.245(12) .
O78 C209 1.26(2) .
O78 Lu2 2.234(11) .
Cr1 O2 1.966(9) 2_756
Cr1 O1 1.974(9) 2_756
Cr1 O19 2.018(8) 2_756
Cr2 O41 1.954(9) 2_865
Cr2 O40 1.975(9) 2_865
Cr2 O58 2.019(9) 2_865
Mn11 W3 3.167(2) .
Mn11 W4 3.229(2) .
Mn11 W1 3.237(2) 2_756
Mn11 Lu1 3.336(2) .
Mn12 W6 3.168(2) .
Mn12 W2 3.224(2) 2_756
Mn12 W5 3.229(2) .
Mn12 Lu1 3.311(2) .
Mn21 O40 1.954(10) 2_865
Mn21 W12 3.168(2) .
Mn21 W10 3.221(2) 2_865
Mn21 W13 3.225(2) .
Mn21 Lu2 3.324(2) .
Mn22 O41 1.966(9) 2_865
Mn22 W15 3.171(2) .
Mn22 W14 3.220(2) .
Mn22 W11 3.238(2) 2_865
Mn22 Lu2 3.328(2) .
W1 O2 1.940(9) 2_756
W1 Mn11 3.237(2) 2_756
W2 O1 1.936(10) 2_756
W2 Mn12 3.224(2) 2_756
W4 Lu1 3.4755(9) .
W5 Lu1 3.4462(10) .
W10 Mn21 3.221(2) 2_865
W11 Mn22 3.238(2) 2_865
W13 Lu2 3.4579(10) .
W14 Lu2 3.4432(9) .
C101 C102 1.58(4) .
C102 C103 1.48(4) .
C103 C104 1.36(3) .
C104 C105 1.51(3) .
C106 C107 1.55(4) .
C107 C108 1.47(4) .
C108 C109 1.34(4) .
C109 C110 1.48(4) .
C201 C202 1.54(3) .
C202 C203 1.40(3) .
C203 C204 1.38(3) .
C204 C205 1.56(4) .
C206 C207 1.51(3) .
C207 C208 1.45(3) .
C208 C209 1.38(3) .
C209 C210 1.51(3) .
C11 C12 1.38(4) .
C11 Cl11 1.74(3) .
C12 Cl12 1.77(4) .
C21 C22 1.44(5) .
C21 Cl21 1.81(4) .
C22 Cl22 1.85(4) .
C31 C32 1.29(5) .
C31 Cl31 1.96(4) .
C32 Cl32 1.86(5) .
C41 C42 1.55(2) .
C41 Cl41 1.77(2) .
C42 Cl42 1.78(2) .

loop_
_geom_torsion_atom_site_label_1
_geom_torsion_atom_site_label_2
_geom_torsion_atom_site_label_3
_geom_torsion_atom_site_label_4
_geom_torsion
_geom_torsion_site_symmetry_4
C121 N1 C111 C112 -65(3) .
C141 N1 C111 C112 52(3) .
C131 N1 C111 C112 170(2) .
N1 C111 C112 C113 172.3(19) .
C111 C112 C113 C114 165(3) .
C111 N1 C121 C122 -77(3) .
C141 N1 C121 C122 163(2) .
C131 N1 C121 C122 43(3) .
N1 C121 C122 C123 163(2) .
C121 C122 C123 C124 -176(4) .
C121 N1 C131 C132 50(3) .
C111 N1 C131 C132 172(2) .
C141 N1 C131 C132 -68(3) .
N1 C131 C132 C133 109(3) .
C131 C132 C133 C134 175(3) .
C121 N1 C141 C142 176(2) .
C111 N1 C141 C142 57(3) .
C131 N1 C141 C142 -60(2) .
N1 C141 C142 C143 179(2) .
C141 C142 C143 C144 176(2) .
C241 N2 C211 C212 48(4) .
C231 N2 C211 C212 173(3) .
C221 N2 C211 C212 -67(4) .
N2 C211 C212 C213 175(3) .
C211 C212 C213 C214 178(3) .
C211 N2 C221 C222 -53(5) .
C241 N2 C221 C222 -176(4) .
C231 N2 C221 C222 66(4) .
N2 C221 C222 C223 -175(3) .
C221 C222 C223 C224 -166(5) .
C211 N2 C231 C232 -179(3) .
C241 N2 C231 C232 -52(4) .
C221 N2 C231 C232 60(4) .
N2 C231 C232 C233 -177(3) .
C231 C232 C233 C234 -173(4) .
C211 N2 C241 C242 56(4) .
C231 N2 C241 C242 -66(4) .
C221 N2 C241 C242 176(3) .
N2 C241 C242 C243 -179(3) .
C241 C242 C243 C244 -163(5) .
C321 N3 C311 C312 -169(3) .
C341 N3 C311 C312 -46(4) .
C331 N3 C311 C312 61(3) .
N3 C311 C312 C313 -180(2) .
C311 C312 C313 C314 -179(3) .
C311 N3 C321 C322 -70(4) .
C341 N3 C321 C322 163(3) .
C331 N3 C321 C322 56(4) .
N3 C321 C322 C323 -164(3) .
C321 C322 C323 C324 -174(4) .
C321 N3 C331 C332 44(4) .
C311 N3 C331 C332 171(3) .
C341 N3 C331 C332 -69(3) .
N3 C331 C332 C333 -175(3) .
C331 C332 C333 C334 -69(5) .
C321 N3 C341 C342 66(4) .
C311 N3 C341 C342 -60(4) .
C331 N3 C341 C342 -174(3) .
N3 C341 C342 C343 174(4) .
C431 N4 C411 C412 174(3) .
C441 N4 C411 C412 -51(4) .
C421 N4 C411 C412 50(4) .
N4 C411 C412 C413 84(5) .
C411 C412 C413 C414 171(3) .
C431 N4 C421 C422 -58(4) .
C411 N4 C421 C422 63(3) .
C441 N4 C421 C422 171(3) .
N4 C421 C422 C423 -171(3) .
C421 C422 C423 C424 -91(4) .
C411 N4 C431 C432 178(3) .
C441 N4 C431 C432 50(4) .
C421 N4 C431 C432 -68(4) .
N4 C431 C432 C433 178(4) .
C431 N4 C441 C442 52(4) .
C411 N4 C441 C442 -78(3) .
C421 N4 C441 C442 -180(3) .
N4 C441 C442 C443 -180(3) .
C441 C442 C443 C444 90(4) .
C531 N5 C511 C512 -180(9) .
C521 N5 C511 C512 -44(12) .
C541 N5 C511 C512 83(10) .
N5 C511 C512 C513 164(7) .
C511 C512 C513 C514 175(8) .
C531 N5 C521 C522 65(31) .
C511 N5 C521 C522 -67(29) .
C541 N5 C521 C522 -167(24) .
C521 N5 C531 C532 51(30) .
C511 N5 C531 C532 179(24) .
C541 N5 C531 C532 -89(27) .
N5 C531 C532 C533 137(23) .
C531 C532 C533 C534 132(21) .
C531 N5 C541 C542 -29(10) .
C521 N5 C541 C542 -167(8) .
C511 N5 C541 C542 84(9) .
N5 C541 C542 C543 -178(6) .
C541 C542 C543 C544 -21(11) .
C621 N6 C611 C612 70(9) .
C631 N6 C611 C612 -166(7) .
C641 N6 C611 C612 -50(10) .
N6 C611 C612 C613 172(6) .
C611 N6 C621 C622 80(7) .
C631 N6 C621 C622 -42(9) .
C641 N6 C621 C622 -170(5) .
N6 C621 C622 C623 -148(6) .
C621 C622 C623 C624 -94(6) .
C621 N6 C631 C632 -80(7) .
C611 N6 C631 C632 165(5) .
C641 N6 C631 C632 52(7) .
N6 C631 C632 C633 156(5) .
C621 N6 C641 C642 166(7) .
C611 N6 C641 C642 -86(8) .
C631 N6 C641 C642 34(10) .
N6 C641 C642 C643 131(7) .
C721 N7 C711 C712 5(18) .
C741 N7 C711 C712 74(10) .
C731 N7 C711 C712 -143(10) .
C721 N7 C711 C741 -70(13) .
C731 N7 C711 C741 142(13) .
N7 C711 C712 C713 165(8) .
C741 C711 C712 C713 -150(8) .
C741 N7 C721 C722 -117(9) .
C711 N7 C721 C722 -44(15) .
C731 N7 C721 C722 109(9) .
C711 N7 C721 C741 73(13) .
C731 N7 C721 C741 -134(9) .
N7 C721 C722 C723 -179(8) .
C741 C721 C722 C723 135(8) .
C721 N7 C731 C732 56(13) .
C741 N7 C731 C732 -22(20) .
C711 N7 C731 C732 -145(11) .
N7 C731 C732 C733 -9(20) .
C721 N7 C741 C742 -86(8) .
C711 N7 C741 C742 133(9) .
C731 N7 C741 C742 -1(16) .
C711 N7 C741 C721 -141(9) .
C731 N7 C741 C721 85(13) .
C721 N7 C741 C711 141(9) .
C731 N7 C741 C711 -134(16) .
C722 C721 C741 N7 66(8) .
N7 C721 C741 C742 95(8) .
C722 C721 C741 C742 162(8) .
N7 C721 C741 C711 -27(6) .
C722 C721 C741 C711 39(8) .
N7 C741 C742 C743 -133(9) .
C721 C741 C742 C743 177(8) .
C711 C741 C742 C743 -94(10) .
C741 C742 C743 C744 15(13) .
Mn12 O35 Mn11 O2 -58.0(8) .
Lu1 O35 Mn11 O2 171.1(4) .
Mn12 O35 Mn11 O4 122.7(8) .
Lu1 O35 Mn11 O4 -8.2(5) .
Mn12 O35 Mn11 O20 44.1(8) .
Lu1 O35 Mn11 O20 -86.8(5) .
Mn12 O35 Mn11 W3 45.1(10) .
Lu1 O35 Mn11 W3 -85.8(6) .
Mn12 O35 Mn11 W4 90.7(7) .
Lu1 O35 Mn11 W4 -40.1(4) .
Mn12 O35 Mn11 W1 -91.3(7) 2_756
Lu1 O35 Mn11 W1 137.8(4) 2_756
Mn12 O35 Mn11 Lu1 130.9(10) .
Mn11 O35 Mn12 O1 57.6(8) .
Lu1 O35 Mn12 O1 -171.4(5) .
Mn11 O35 Mn12 O5 -121.7(8) .
Lu1 O35 Mn12 O5 9.3(5) .
Mn11 O35 Mn12 O21 -43.1(8) .
Lu1 O35 Mn12 O21 87.9(4) .
Mn11 O35 Mn12 W6 -45.9(11) .
Lu1 O35 Mn12 W6 85.1(6) .
Mn11 O35 Mn12 W2 90.9(7) 2_756
Lu1 O35 Mn12 W2 -138.1(4) 2_756
Mn11 O35 Mn12 W5 -90.2(7) .
Lu1 O35 Mn12 W5 40.8(4) .
Mn11 O35 Mn12 Lu1 -131.0(10) .
Mn22 O74 Mn21 O43 123.0(7) .
Lu2 O74 Mn21 O43 -7.9(5) .
Mn22 O74 Mn21 O40 -56.5(7) 2_865
Lu2 O74 Mn21 O40 172.6(4) 2_865
Mn22 O74 Mn21 O59 43.4(7) .
Lu2 O74 Mn21 O59 -87.5(5) .
Mn22 O74 Mn21 W12 45.9(10) .
Lu2 O74 Mn21 W12 -85.0(6) .
Mn22 O74 Mn21 W10 -89.9(6) 2_865
Lu2 O74 Mn21 W10 139.2(4) 2_865
Mn22 O74 Mn21 W13 90.8(6) .
Lu2 O74 Mn21 W13 -40.1(4) .
Mn22 O74 Mn21 Lu2 130.9(9) .
Mn21 O74 Mn22 O44 -122.2(7) .
Lu2 O74 Mn22 O44 8.7(5) .
Mn21 O74 Mn22 O41 56.3(7) 2_865
Lu2 O74 Mn22 O41 -172.7(4) 2_865
Mn21 O74 Mn22 O60 -43.7(7) .
Lu2 O74 Mn22 O60 87.2(5) .
Mn21 O74 Mn22 W15 -46.6(10) .
Lu2 O74 Mn22 W15 84.3(6) .
Mn21 O74 Mn22 W14 -91.2(6) .
Lu2 O74 Mn22 W14 39.7(4) .
Mn21 O74 Mn22 W11 90.1(6) 2_865
Lu2 O74 Mn22 W11 -139.0(4) 2_865
Mn21 O74 Mn22 Lu2 -130.9(9) .
W8 O22 Si1 O21 178.1(5) .
W7 O22 Si1 O21 -55.7(7) .
W9 O22 Si1 O21 60.3(7) .
W8 O22 Si1 O20 58.4(7) .
W7 O22 Si1 O20 -175.4(5) .
W9 O22 Si1 O20 -59.4(7) .
W8 O22 Si1 O19 -62.4(7) .
W7 O22 Si1 O19 63.8(7) .
W9 O22 Si1 O19 179.7(5) .
Mn12 O21 Si1 O22 -179.2(5) .
W6 O21 Si1 O22 63.6(7) .
W5 O21 Si1 O22 -62.7(7) .
Mn12 O21 Si1 O20 -60.4(7) .
W6 O21 Si1 O20 -177.6(5) .
W5 O21 Si1 O20 56.1(7) .
Mn12 O21 Si1 O19 58.7(7) .
W6 O21 Si1 O19 -58.6(7) .
W5 O21 Si1 O19 175.2(5) .
Mn11 O20 Si1 O22 -178.8(5) .
W3 O20 Si1 O22 -64.6(7) .
W4 O20 Si1 O22 61.3(7) .
Mn11 O20 Si1 O21 62.0(7) .
W3 O20 Si1 O21 176.2(5) .
W4 O20 Si1 O21 -57.8(7) .
Mn11 O20 Si1 O19 -56.2(7) .
W3 O20 Si1 O19 58.0(7) .
W4 O20 Si1 O19 -176.0(5) .
Cr1 O19 Si1 O22 179.2(6) .
W2 O19 Si1 O22 53.9(7) .
W1 O19 Si1 O22 -55.6(6) .
Cr1 O19 Si1 O21 -60.6(7) .
W2 O19 Si1 O21 174.1(5) .
W1 O19 Si1 O21 64.5(6) .
Cr1 O19 Si1 O20 58.9(7) .
W2 O19 Si1 O20 -66.4(6) .
W1 O19 Si1 O20 -176.0(5) .
Mn22 O60 Si2 O59 -59.3(8) .
W15 O60 Si2 O59 -176.0(6) .
W14 O60 Si2 O59 56.9(7) .
Mn22 O60 Si2 O61 -179.8(6) .
W15 O60 Si2 O61 63.5(8) .
W14 O60 Si2 O61 -63.6(7) .
Mn22 O60 Si2 O58 59.5(7) .
W15 O60 Si2 O58 -57.1(7) .
W14 O60 Si2 O58 175.7(5) .
Mn21 O59 Si2 O60 59.9(7) .
W12 O59 Si2 O60 177.1(6) .
W13 O59 Si2 O60 -58.2(8) .
Mn21 O59 Si2 O61 179.7(5) .
W12 O59 Si2 O61 -63.0(8) .
W13 O59 Si2 O61 61.6(8) .
Mn21 O59 Si2 O58 -59.0(7) .
W12 O59 Si2 O58 58.3(8) .
W13 O59 Si2 O58 -177.1(5) .
W17 O61 Si2 O60 176.6(6) .
W16 O61 Si2 O60 -56.4(8) .
W18 O61 Si2 O60 60.1(7) .
W17 O61 Si2 O59 55.7(8) .
W16 O61 Si2 O59 -177.3(6) .
W18 O61 Si2 O59 -60.8(7) .
W17 O61 Si2 O58 -64.2(8) .
W16 O61 Si2 O58 62.8(7) .
W18 O61 Si2 O58 179.4(5) .
Cr2 O58 Si2 O60 -60.8(8) .
W10 O58 Si2 O60 63.6(6) .
W11 O58 Si2 O60 175.1(5) .
Cr2 O58 Si2 O59 59.2(8) .
W10 O58 Si2 O59 -176.4(5) .
W11 O58 Si2 O59 -64.8(7) .
Cr2 O58 Si2 O61 179.9(6) .
W10 O58 Si2 O61 -55.7(7) .
W11 O58 Si2 O61 55.8(7) .
W6 O18 W1 O7 -135.8(13) .
W6 O18 W1 O23 -32.2(13) .
W6 O18 W1 O13 43(2) .
W6 O18 W1 O2 127.2(13) 2_756
W6 O18 W1 O19 55.2(13) .
W6 O18 W1 Mn11 155.6(12) 2_756
W8 O24 W2 O8 -132.7(11) .
W8 O24 W2 O14 -30.0(11) .
W8 O24 W2 O13 127.1(11) .
W8 O24 W2 O1 45(2) 2_756
W8 O24 W2 O19 53.2(11) .
W8 O24 W2 Mn12 -174.8(2) 2_756
W3 O14 W2 O8 135.9(11) .
W3 O14 W2 O24 32.5(11) .
W3 O14 W2 O13 -44.9(18) .
W3 O14 W2 O1 -128.9(11) 2_756
W3 O14 W2 O19 -55.8(11) .
W3 O14 W2 Mn12 -157.3(10) 2_756
Mn11 O3 W3 O9 174.9(6) .
Mn11 O3 W3 O14 -82.8(6) .
Mn11 O3 W3 O15 76.1(6) .
Mn11 O3 W3 O25 -0.4(16) .
Mn11 O3 W3 O20 2.8(5) .
W6 O17 W5 O11 -170.7(7) .
W6 O17 W5 O5 -67.6(7) .
W6 O17 W5 O27 89.2(7) .
W6 O17 W5 O16 12.1(19) .
W6 O17 W5 O21 6.4(6) .
W6 O17 W5 Mn12 -36.0(6) .
W6 O17 W5 Lu1 -63.0(8) .
Mn12 O5 W5 O11 169.0(6) .
Lu1 O5 W5 O11 -85.9(6) .
Mn12 O5 W5 O17 70.1(6) .
Lu1 O5 W5 O17 175.2(4) .
Mn12 O5 W5 O27 -25.8(15) .
Lu1 O5 W5 O27 79.3(12) .
Mn12 O5 W5 O16 -90.0(6) .
Lu1 O5 W5 O16 15.1(4) .
Mn12 O5 W5 O21 -2.0(5) .
Lu1 O5 W5 O21 103.1(4) .
Lu1 O5 W5 Mn12 105.1(7) .
Mn12 O5 W5 Lu1 -105.1(7) .
W9 O27 W5 O11 133.0(15) .
W9 O27 W5 O17 -128.5(15) .
W9 O27 W5 O5 -32(2) .
W9 O27 W5 O16 31.8(14) .
W9 O27 W5 O21 -55.5(14) .
W9 O27 W5 Mn12 -49.3(16) .
W9 O27 W5 Lu1 26.6(16) .
Mn12 O6 W6 O12 -174.0(6) .
Mn12 O6 W6 O18 83.7(6) .
Mn12 O6 W6 O17 -73.5(6) .
Mn12 O6 W6 O28 7.1(15) .
Mn12 O6 W6 O21 -0.8(5) .
W6 O28 W7 O32 131.4(14) .
W6 O28 W7 O23 30.8(13) .
W6 O28 W7 O31 -129.5(14) .
W6 O28 W7 O29 -44(2) .
W6 O28 W7 O22 -54.0(13) .
W3 O25 W8 O33 -127.3(12) .
W3 O25 W8 O24 -27.0(12) .
W3 O25 W8 O29 51(2) .
W3 O25 W8 O30 133.2(13) .
W3 O25 W8 O22 58.2(12) .
W15 O57 W10 O46 -137.1(12) .
W15 O57 W10 O62 -33.8(12) .
W15 O57 W10 O52 40.2(19) .
W15 O57 W10 O40 126.7(12) .
W15 O57 W10 O58 53.8(12) .
W15 O57 W10 Mn21 155.6(11) 2_865
W16 O62 W10 O46 133.4(12) .
W16 O62 W10 O57 29.2(12) .
W16 O62 W10 O52 -128.6(12) .
W16 O62 W10 O40 -51(2) .
W16 O62 W10 O58 -55.0(12) .
W16 O62 W10 Mn21 179.0(2) 2_865
W17 O63 W11 O47 -132.1(12) .
W17 O63 W11 O53 -28.3(12) .
W17 O63 W11 O52 128.6(12) .
W17 O63 W11 O41 50(2) .
W17 O63 W11 O58 55.4(12) .
W17 O63 W11 Mn22 -178.75(19) 2_865
Mn21 O42 W12 O48 172.4(6) .
Mn21 O42 W12 O53 -84.2(6) .
Mn21 O42 W12 O54 74.1(6) .
Mn21 O42 W12 O64 -4.7(16) .
Mn21 O42 W12 O59 0.6(5) .
W18 O65 W13 O49 -131.1(14) .
W18 O65 W13 O54 129.0(14) .
W18 O65 W13 O43 33(2) .
W18 O65 W13 O55 -31.0(14) .
W18 O65 W13 O59 55.6(14) .
W18 O65 W13 Mn21 50.0(15) .
W18 O65 W13 Lu2 -26.2(16) .
Mn22 O44 W14 O50 169.7(6) .
Lu2 O44 W14 O50 -84.7(5) .
Mn22 O44 W14 O56 69.5(5) .
Lu2 O44 W14 O56 175.1(4) .
Mn22 O44 W14 O66 -25.8(14) .
Lu2 O44 W14 O66 79.8(11) .
Mn22 O44 W14 O55 -90.5(5) .
Lu2 O44 W14 O55 15.1(4) .
Mn22 O44 W14 O60 -2.4(4) .
Lu2 O44 W14 O60 103.1(4) .
Lu2 O44 W14 Mn22 105.6(6) .
Mn22 O44 W14 Lu2 -105.6(6) .
W15 O56 W14 O50 -169.6(6) .
W15 O56 W14 O44 -67.0(6) .
W15 O56 W14 O66 89.4(6) .
W15 O56 W14 O55 12.5(17) .
W15 O56 W14 O60 7.1(5) .
W15 O56 W14 Mn22 -35.5(5) .
W15 O56 W14 Lu2 -62.1(7) .
W18 O66 W14 O50 131.9(14) .
W18 O66 W14 O44 -33(2) .
W18 O66 W14 O56 -128.6(14) .
W18 O66 W14 O55 31.6(14) .
W18 O66 W14 O60 -55.5(14) .
W18 O66 W14 Mn22 -49.6(16) .
W18 O66 W14 Lu2 26.5(16) .
Mn22 O45 W15 O51 -173.5(5) .
Mn22 O45 W15 O57 84.4(5) .
Mn22 O45 W15 O56 -74.5(5) .
Mn22 O45 W15 O67 4.7(14) .
Mn22 O45 W15 O60 -1.1(4) .
W15 O67 W16 O71 129.2(13) .
W15 O67 W16 O68 -51(2) .
W15 O67 W16 O62 28.7(13) .
W15 O67 W16 O70 -131.9(14) .
W15 O67 W16 O61 -57.2(13) .
W12 O64 W17 O72 -132.3(12) .
W12 O64 W17 O63 -31.1(12) .
W12 O64 W17 O69 129.0(13) .
W12 O64 W17 O68 43(2) .
W12 O64 W17 O61 54.1(12) .
W16 O70 W18 O73 173.7(7) .
W16 O70 W18 O69 72.8(6) .
W16 O70 W18 O66 -84.3(6) .
W16 O70 W18 O65 -9.7(16) .
W16 O70 W18 O61 0.5(5) .
W17 O69 W18 O73 -172.6(8) .
W17 O69 W18 O70 -72.3(7) .
W17 O69 W18 O66 14.6(18) .
W17 O69 W18 O65 85.0(7) .
W17 O69 W18 O61 0.1(6) .
Lu1 O36 C102 C103 -9(4) .
Lu1 O36 C102 C101 172.7(15) .
O36 C102 C103 C104 1(4) .
C101 C102 C103 C104 179(3) .
Lu1 O37 C104 C103 4(4) .
Lu1 O37 C104 C105 -175.2(15) .
C102 C103 C104 O37 2(4) .
C102 C103 C104 C105 -179(2) .
Lu1 O38 C107 C108 17(4) .
Lu1 O38 C107 C106 -164.8(18) .
O38 C107 C108 C109 2(5) .
C106 C107 C108 C109 -176(3) .
Lu1 O39 C109 C108 -21(4) .
Lu1 O39 C109 C110 163.8(17) .
C107 C108 C109 O39 0(5) .
C107 C108 C109 C110 175(3) .
Lu2 O75 C202 C203 21(3) .
Lu2 O75 C202 C201 -160.4(15) .
O75 C202 C203 C204 -1(4) .
C201 C202 C203 C204 -180(2) .
Lu2 O76 C204 C203 -18(4) .
Lu2 O76 C204 C205 162.2(16) .
C202 C203 C204 O76 -1(4) .
C202 C203 C204 C205 179(2) .
Lu2 O77 C207 C208 -26(3) .
Lu2 O77 C207 C206 156.5(13) .
O77 C207 C208 C209 5(3) .
C206 C207 C208 C209 -177.1(19) .
Lu2 O78 C209 C208 17(3) .
Lu2 O78 C209 C210 -163.6(13) .
C207 C208 C209 O78 -1(3) .
C207 C208 C209 C210 179.9(18) .
Cl11 C11 C12 Cl12 54(4) .
Cl21 C21 C22 Cl22 -66(3) .
Cl31 C31 C32 Cl32 -62(5) .
Cl41 C41 C42 Cl42 -121(6) .

loop_
_platon_squeeze_void_nr
_platon_squeeze_void_average_x
_platon_squeeze_void_average_y
_platon_squeeze_void_average_z
_platon_squeeze_void_volume
_platon_squeeze_void_count_electrons
_platon_squeeze_void_content
1 -0.004 0.500 0.004 2072 724 ' '
2 0.055 0.093 0.077 47 47 ' '
3 -0.055 0.907 0.923 47 46 ' '
4 0.188 0.664 0.802 18 10 ' '
5 0.234 0.125 0.879 8 7 ' '
6 0.300 0.371 0.183 43 11 ' '
7 0.415 0.824 0.778 41 12 ' '
8 0.418 0.754 0.350 5 3 ' '
9 0.495 0.971 0.875 9 0 ' '
10 0.505 0.029 0.125 9 0 ' '
11 0.585 0.176 0.222 41 12 ' '
12 0.582 0.246 0.650 5 3 ' '
13 0.700 0.629 0.817 43 11 ' '
14 0.765 0.875 0.121 8 6 ' '
15 0.811 0.336 0.198 17 10 ' '
